data_7029852
loop_
_publ_author_name
'Sahoo, Dipankar'
'Suriyanarayanan, Ramakirushnan'
'Metre, Ramesh K'
'Chandrasekhar, Vadapalli'

_publ_section_title
;
 Molecular and polymeric zinc(ii) phosphonates: isolation of an
 octanuclear ellipsoidal ensemble.
;
_journal_issue 19
_journal_name_full 'Dalton transactions (Cambridge, England : 2003)'
_journal_page_first 7304
_journal_page_last 7313
_journal_paper_doi 10.1039/c3dt53614a
_journal_volume 43
_journal_year 2014
_chemical_formula_moiety
'C78 H120 Cl6 N2 O18 P6 Zn8, C78 H119 Cl6 N2 O18 P6 Zn8, 2(C6 H16 N), 2(C6 H15 N), 1.5(H2 O), H2 O0.5'
_chemical_formula_sum 'C180 H306 Cl12 N8 O38 P12 Zn16'
_chemical_formula_weight 5033.27
_chemical_name_systematic
;
 ?
;
_space_group_crystal_system triclinic
_space_group_IT_number 2
_space_group_name_Hall '-P 1'
_space_group_name_H-M_alt 'P -1'
_symmetry_space_group_name_Hall '-P 1'
_symmetry_space_group_name_H-M 'P -1'
_atom_sites_solution_hydrogens mixed
_atom_sites_solution_primary direct
_audit_creation_date 2014-02-17
_audit_creation_method
;
Olex2 1.2
(compiled 2013.11.15 svn.r2834 for OlexSys, GUI svn.r4720)
;
_cell_angle_alpha 93.974(2)
_cell_angle_beta 92.518(2)
_cell_angle_gamma 91.439(2)
_cell_formula_units_Z 2
_cell_length_a 14.1126(12)
_cell_length_b 26.267(2)
_cell_length_c 33.873(3)
_cell_measurement_reflns_used 8379
_cell_measurement_temperature 100(2)
_cell_volume 12509.3(18)
_computing_cell_refinement 'SAINT v6.45A (Bruker, 2003)'
_computing_data_reduction 'SAINT v6.45A (Bruker, 2003)'
_computing_molecular_graphics 'Olex2 (Dolomanov et al., 2009)'
_computing_publication_material 'Olex2 (Dolomanov et al., 2009)'
_computing_structure_refinement 'ShelXL (Sheldrick, 2008)'
_computing_structure_solution 'ShelXS-2013 (Sheldrick, 2008)'
_diffrn_ambient_temperature 100(2)
_diffrn_measured_fraction_theta_full 0.985
_diffrn_measured_fraction_theta_max 0.984
_diffrn_measurement_device_type 'CCD area detector'
_diffrn_measurement_method 'phi and omega scans'
_diffrn_radiation_monochromator graphite
_diffrn_radiation_type MoK\a
_diffrn_radiation_wavelength 0.71073
_diffrn_reflns_av_R_equivalents 0.0462
_diffrn_reflns_av_unetI/netI 0.1359
_diffrn_reflns_Laue_measured_fraction_full 0.985
_diffrn_reflns_Laue_measured_fraction_max 0.984
_diffrn_reflns_limit_h_max 17
_diffrn_reflns_limit_h_min -17
_diffrn_reflns_limit_k_max 33
_diffrn_reflns_limit_k_min -28
_diffrn_reflns_limit_l_max 32
_diffrn_reflns_limit_l_min -43
_diffrn_reflns_number 74382
_diffrn_reflns_point_group_measured_fraction_full 0.985
_diffrn_reflns_point_group_measured_fraction_max 0.984
_diffrn_reflns_theta_full 25.242
_diffrn_reflns_theta_max 25.500
_diffrn_reflns_theta_min 0.777
_exptl_absorpt_coefficient_mu 1.766
_exptl_absorpt_correction_T_max 1
_exptl_absorpt_correction_T_min 0.087374
_exptl_absorpt_correction_type multi-scan
_exptl_absorpt_process_details
;
SADABS v.2.10 (Bruker,2003) was used for absorption correction.
R(int) was 0.0817 before and 0.0325 after correction.
The Ratio of minimum to maximum transmission is 0.0874.
The \l/2 correction factor is 0.0015.
;
_exptl_crystal_colour colourless
_exptl_crystal_colour_primary colourless
_exptl_crystal_density_diffrn 1.336
_exptl_crystal_description block
_exptl_crystal_F_000 5220
_exptl_crystal_size_max 0.096
_exptl_crystal_size_mid 0.092
_exptl_crystal_size_min 0.09
_refine_diff_density_max 1.848
_refine_diff_density_min -0.840
_refine_diff_density_rms 0.145
_refine_ls_extinction_method none
_refine_ls_goodness_of_fit_ref 0.932
_refine_ls_hydrogen_treatment mixed
_refine_ls_matrix_type full
_refine_ls_number_parameters 2426
_refine_ls_number_reflns 45793
_refine_ls_number_restraints 304
_refine_ls_restrained_S_all 0.931
_refine_ls_R_factor_all 0.1673
_refine_ls_R_factor_gt 0.0878
_refine_ls_shift/su_max 0.000
_refine_ls_shift/su_mean 0.000
_refine_ls_structure_factor_coef Fsqd
_refine_ls_weighting_details 'w=1/[\s^2^(Fo^2^)+(0.1531P)^2^] where P=(Fo^2^+2Fc^2^)/3'
_refine_ls_weighting_scheme calc
_refine_ls_wR_factor_gt 0.2272
_refine_ls_wR_factor_ref 0.2738
_reflns_Friedel_coverage 0.000
_reflns_number_gt 21016
_reflns_number_total 45793
_reflns_threshold_expression 'I > 2\s(I)'
_cod_data_source_file c3dt53614a2.cif
_cod_data_source_block 978376
_cod_depositor_comments
;Adding full bibliography for
 ./tmp-cod-update-bibliographies-12899/cifs/7029852.cif.
;
_cod_database_code 7029852
_shelxl_version_number 2013-3
_shelx_space_group_comment
;
The symmetry employed for this shelxl refinement is uniquely defined
by the following loop, which should always be used as a source of
symmetry information in preference to the above space-group names.
They are only intended as comments.
;
_olex2_refinement_description
;
1. Fixed Uiso
 At 1.2 times of:
  All C(H) groups, All C(H,H) groups, All N(H) groups
 At 1.5 times of:
  All C(H,H,H) groups, All O(H,H) groups, All O(H,H,H,H) groups
2. Restrained distances
 C1A-C89S
 1.54 with sigma of 0.02
 C88-C87
 1.54 with sigma of 0.02
 C85-C86
 1.54 with sigma of 0.02
 C85-C86
 1.54 with sigma of 0.02
 C89S-C1A
 1.54 with sigma of 0.02
 C85S-C86S
 1.54 with sigma of 0.02
 C87S-C88S
 1.54 with sigma of 0.02
 N6S-C85S
 1.4 with sigma of 0.02
 N6S-C89S
 1.4 with sigma of 0.02
 N6S-C87S
 1.4 with sigma of 0.02
 C88S-C87S
 1.54 with sigma of 0.02
 C85S-C86S
 1.54 with sigma of 0.02
 H1BB-O1B
 0.82 with sigma of 0.02
 H1BA-O1B
 0.82 with sigma of 0.02
 C87S-C89S
 2.3 with sigma of 0.04
 H1BA-H1BB
 1.3 with sigma of 0.04
3. Uiso/Uaniso restraints and constraints
Uanis(C83S) \\sim Ueq: with sigma of 0.001 and sigma for terminal atoms of 0.002
Uanis(C89S) \\sim Ueq, Uanis(C87S) \\sim Ueq, Uanis(C88S) \\sim Ueq,
Uanis(C85S) \\sim Ueq, Uanis(C86S) \\sim Ueq: with sigma of 0.001 and sigma for
terminal atoms of 0.002
Uanis(C79) \\sim Ueq, Uanis(C80) \\sim Ueq, Uanis(C81S) \\sim Ueq, Uanis(C82S)
\\sim Ueq, Uanis(C80S) \\sim Ueq, Uanis(C79S) \\sim Ueq: with sigma of 0.001
and sigma for terminal atoms of 0.002
Uanis(N6S) \\sim Ueq: with sigma of 0.001 and sigma for terminal atoms of 0.002
Uanis(C48S) \\sim Ueq, Uanis(C49S) \\sim Ueq, Uanis(C47S) \\sim Ueq: with sigma
of 0.001 and sigma for terminal atoms of 0.002
Uanis(C53S) \\sim Ueq, Uanis(C54S) \\sim Ueq: with sigma of 0.001 and sigma for
terminal atoms of 0.002
Uanis(C73S) \\sim Ueq, Uanis(C75S) \\sim Ueq, Uanis(C77S) \\sim Ueq: with sigma
of 0.001 and sigma for terminal atoms of 0.002
Uanis(C88) \\sim Ueq, Uanis(C87) \\sim Ueq: with sigma of 0.0007 and sigma for
terminal atoms of 0.002
Uanis(C1A) \\sim Ueq: with sigma of 0.001 and sigma for terminal atoms of 0.002
Uanis(C21S) \\sim Ueq, Uanis(C20S) \\sim Ueq: with sigma of 0.001 and sigma for
terminal atoms of 0.002
Uanis(C32S) \\sim Ueq, Uanis(C31S) \\sim Ueq, Uanis(C25S) \\sim Ueq,
Uanis(C26S) \\sim Ueq, Uanis(C27S) \\sim Ueq: with sigma of 0.001 and sigma for
terminal atoms of 0.002
Uanis(C22) \\sim Ueq, Uanis(C21) \\sim Ueq: with sigma of 0.001 and sigma for
terminal atoms of 0.002
Uanis(C17) \\sim Ueq, Uanis(C16) \\sim Ueq, Uanis(C15) \\sim Ueq: with sigma of
0.001 and sigma for terminal atoms of 0.002
Uanis(C67) \\sim Ueq, Uanis(C69) \\sim Ueq, Uanis(C72) \\sim Ueq: with sigma of
0.001 and sigma for terminal atoms of 0.002
Uanis(C89) \\sim Ueq, Uanis(C90) \\sim Ueq: with sigma of 0.001 and sigma for
terminal atoms of 0.002
Uanis(C85) \\sim Ueq, Uanis(C86) \\sim Ueq: with sigma of 0.001 and sigma for
terminal atoms of 0.002
Uanis(C87) \\sim Ueq, Uanis(C88) \\sim Ueq: with sigma of 0.001 and sigma for
terminal atoms of 0.002
Uanis(C31S) \\sim Ueq, Uanis(C32S) \\sim Ueq: with sigma of 0.001 and sigma for
terminal atoms of 0.002
Uanis(C13) \\sim Ueq, Uanis(C14) \\sim Ueq, Uanis(C73) \\sim Ueq, Uanis(C77)
\\sim Ueq, Uanis(C64S) \\sim Ueq: with sigma of 0.001 and sigma for terminal
atoms of 0.002
Uanis(C85S) = Uanis(C89S)
Uanis(C85S) = Uanis(C86S)
Uanis(C87S) = Uanis(C88S)
Uanis(C79S) = Uanis(C80S)
Uanis(C83S) = Uanis(C84S)
Uanis(C79) = Uanis(C80)
Uanis(C81) = Uanis(C82)
Uanis(C85) = Uanis(C86)
Uanis(C87) = Uanis(C88)
Uanis(C89) = Uanis(C90)
4. Others
 Fixed Sof: O19(0.5) H19G(0.5) H19H(0.5) O1A(0.5) H1AD(0.5) H1AE(0.5) O1B(0.5)
 O1C(0.5) H1CA(0.5) H1CB(0.5)
5.a Riding coordinates:
 N5(H5), N6(H6), N5S(H5S), C80(H80A,H80B,H80C), C86(H86A,H86B,H86C), C88(H88A,
 H88B,H88C), C84S(H84D,H84E,H84F), C88S(H88D,H88E,H88F), O19(H19G,H19H),
 O1A(H1AD,H1AE), O1C(H1CA,H1CB)
5.b Secondary CH2 refined with riding coordinates:
 C7(H7A,H7B), C18(H18A,H18B), C29(H29A,H29B), C40(H40A,H40B), C51(H51A,H51B),
 C62(H62A,H62B), C67(H67A,H67B), C69(H69A,H69B), C71(H71A,H71B), C73(H73A,H73B),
  C75(H75A,H75B), C77(H77A,H77B), C79(H79A,H79B), C81(H81A,H81B), C83(H83A,
 H83B), C85(H85A,H85B), C87(H87A,H87B), C89(H89A,H89B), C7S(H7SA,H7SB),
 C18S(H18C,H18D), C29S(H29C,H29D), C40S(H40C,H40D), C62S(H62C,H62D), C67S(H67C,
 H67D), C69S(H69C,H69D), C71S(H71C,H71D), C73S(H73C,H73D), C75S(H75C,H75D),
 C77S(H77C,H77D), C81S(H81C,H81D), C83S(H83C,H83D), C85S(H85C,H85D), C87S(H87C,
 H87D), C89S(H89C,H89D)
5.c Aromatic/amide H refined with riding coordinates:
 C4(H4), C15(H15), C26(H26), C37(H37), C48(H48), C59(H59), C4S(H4S),
 C15S(H15S), C26S(H26S), C37S(H37S), C48S(H48S), C51S(H51S), C59S(H59S),
 C79S(H79S)
5.d Idealised Me refined as rotating group:
 C8(H8A,H8B,H8C), C9(H9A,H9B,H9C), C10(H10A,H10B,H10C), C11(H11A,H11B,H11C),
 C19(H19A,H19B,H19C), C20(H20A,H20B,H20C), C21(H21A,H21B,H21C), C22(H22A,H22B,
 H22C), C30(H30A,H30B,H30C), C31(H31A,H31B,H31C), C32(H32A,H32B,H32C), C33(H33A,
 H33B,H33C), C41(H41A,H41B,H41C), C42(H42A,H42B,H42C), C43(H43A,H43B,H43C),
 C44(H44A,H44B,H44C), C52(H52A,H52B,H52C), C53(H53A,H53B,H53C), C54(H54A,H54B,
 H54C), C55(H55A,H55B,H55C), C63(H63A,H63B,H63C), C64(H64A,H64B,H64C), C65(H65A,
 H65B,H65C), C66(H66A,H66B,H66C), C68(H68A,H68B,H68C), C70(H70A,H70B,H70C),
 C72(H72A,H72B,H72C), C74(H74A,H74B,H74C), C76(H76A,H76B,H76C), C78(H78A,H78B,
 H78C), C82(H82A,H82B,H82C), C84(H84A,H84B,H84C), C90(H90A,H90B,H90C), C8S(H8SA,
 H8SB,H8SC), C9S(H9SA,H9SB,H9SC), C10S(H10D,H10E,H10F), C11S(H11D,H11E,H11F),
 C19S(H19D,H19E,H19F), C20S(H20D,H20E,H20F), C21S(H21D,H21E,H21F), C22S(H22D,
 H22E,H22F), C30S(H30D,H30E,H30F), C31S(H31D,H31E,H31F), C32S(H32D,H32E,H32F),
 C33S(H33D,H33E,H33F), C41S(H41D,H41E,H41F), C42S(H42D,H42E,H42F), C43S(H43D,
 H43E,H43F), C44S(H44D,H44E,H44F), C52S(H52D,H52E,H52F), C53S(H53D,H53E,H53F),
 C54S(H54D,H54E,H54F), C55S(H55D,H55E,H55F), C63S(H63D,H63E,H63F), C64S(H64D,
 H64E,H64F), C65S(H65D,H65E,H65F), C66S(H66D,H66E,H66F), C68S(H68D,H68E,H68F),
 C70S(H70D,H70E,H70F), C72S(H72D,H72E,H72F), C74S(H74D,H74E,H74F), C76S(H76D,
 H76E,H76F), C78S(H78D,H78E,H78F), C80S(H80D,H80E,H80F), C82S(H82D,H82E,H82F),
 C86S(H86D,H86E,H86F), C1A(H1AA,H1AB,H1AC)
;

loop_
_space_group_symop_operation_xyz
'x, y, z'
'-x, -y, -z'

loop_
_atom_site_label
_atom_site_type_symbol
_atom_site_fract_x
_atom_site_fract_y
_atom_site_fract_z
_atom_site_U_iso_or_equiv
_atom_site_adp_type
_atom_site_occupancy
_atom_site_site_symmetry_order
_atom_site_calc_flag
_atom_site_refinement_flags_posn
_atom_site_refinement_flags_adp
_atom_site_refinement_flags_occupancy
Zn1 Zn 0.11444(8) 0.42089(5) 0.12914(3) 0.0601(3) Uani 1 1 d . . .
Zn2 Zn 0.06624(8) 0.51299(5) 0.23328(3) 0.0600(3) Uani 1 1 d . . .
Zn3 Zn -0.02097(8) 0.32129(5) 0.20391(3) 0.0581(3) Uani 1 1 d . . .
Zn4 Zn -0.06886(8) 0.41939(5) 0.27128(3) 0.0606(3) Uani 1 1 d . . .
Zn5 Zn 0.32521(8) 0.38285(5) 0.21298(3) 0.0626(3) Uani 1 1 d . . .
Zn6 Zn 0.27456(8) 0.47981(4) 0.28063(3) 0.0579(3) Uani 1 1 d . . .
Zn7 Zn 0.18851(8) 0.28969(5) 0.24973(3) 0.0584(3) Uani 1 1 d . . .
Zn8 Zn 0.14243(8) 0.38310(4) 0.35553(3) 0.0593(3) Uani 1 1 d . . .
Zn1S Zn -0.36809(7) -0.12265(4) 0.14431(3) 0.0495(3) Uani 1 1 d . . .
Zn2S Zn -0.51935(7) -0.18336(4) 0.23611(3) 0.0477(3) Uani 1 1 d . . .
Zn3S Zn -0.17432(7) -0.12586(4) 0.24449(3) 0.0497(3) Uani 1 1 d . . .
Zn4S Zn -0.32124(7) -0.19678(4) 0.29680(3) 0.0515(3) Uani 1 1 d . . .
Zn5S Zn -0.43040(7) 0.00370(4) 0.22398(3) 0.0447(3) Uani 1 1 d . . .
Zn6S Zn -0.57965(6) -0.06670(4) 0.27601(3) 0.0463(3) Uani 1 1 d . . .
Zn7S Zn -0.23283(6) -0.00824(4) 0.28385(3) 0.0469(3) Uani 1 1 d . . .
Zn8S Zn -0.38717(7) -0.07042(4) 0.37567(3) 0.0467(3) Uani 1 1 d . . .
P1 P -0.06113(18) 0.43395(11) 0.18115(7) 0.0577(7) Uani 1 1 d . . .
P2 P 0.25060(19) 0.48650(11) 0.18881(7) 0.0612(7) Uani 1 1 d . . .
P3 P 0.17062(18) 0.31669(11) 0.16129(7) 0.0566(7) Uani 1 1 d . . .
P4 P 0.08446(19) 0.48646(11) 0.32180(6) 0.0587(7) Uani 1 1 d . . .
P5 P 0.00702(18) 0.31636(11) 0.29567(7) 0.0571(7) Uani 1 1 d . . .
P6 P 0.31740(18) 0.36822(11) 0.30289(7) 0.0580(7) Uani 1 1 d . . .
P1S P -0.32146(17) -0.20581(10) 0.20373(7) 0.0499(6) Uani 1 1 d . . .
P2S P -0.24042(16) -0.03881(10) 0.19323(6) 0.0479(6) Uani 1 1 d . . .
P3S P -0.55262(15) -0.08937(10) 0.18556(6) 0.0460(6) Uani 1 1 d . . .
P4S P -0.51270(16) -0.15423(10) 0.32706(7) 0.0486(6) Uani 1 1 d . . .
P5S P -0.20064(16) -0.10239(10) 0.33491(6) 0.0499(6) Uani 1 1 d . . .
P6S P -0.43262(15) 0.01358(9) 0.31691(6) 0.0456(6) Uani 1 1 d . . .
Cl1 Cl -0.0190(2) 0.58192(12) 0.23914(9) 0.0989(11) Uani 1 1 d . . .
Cl2 Cl -0.10129(19) 0.24875(11) 0.19026(8) 0.0779(8) Uani 1 1 d . . .
Cl3 Cl -0.22355(19) 0.41035(16) 0.27471(8) 0.1089(13) Uani 1 1 d . . .
Cl4 Cl 0.48040(19) 0.39187(16) 0.21008(9) 0.1080(12) Uani 1 1 d . . .
Cl5 Cl 0.3477(2) 0.55459(11) 0.29739(8) 0.0787(8) Uani 1 1 d . . .
Cl6 Cl 0.2755(2) 0.22124(12) 0.24078(9) 0.0910(9) Uani 1 1 d . . .
Cl1S Cl -0.59388(19) -0.25776(10) 0.23666(8) 0.0708(7) Uani 1 1 d . . .
Cl2S Cl -0.01685(17) -0.11964(13) 0.24582(9) 0.0889(9) Uani 1 1 d . . .
Cl3S Cl -0.2329(2) -0.26362(12) 0.30647(9) 0.0931(10) Uani 1 1 d . . .
Cl4S Cl -0.52112(19) 0.07021(10) 0.21376(7) 0.0704(7) Uani 1 1 d . . .
Cl5S Cl -0.73629(16) -0.07395(12) 0.27442(9) 0.0850(9) Uani 1 1 d . . .
Cl6S Cl -0.15977(18) 0.06611(11) 0.28053(7) 0.0717(7) Uani 1 1 d . . .
O1 O 0.0043(4) 0.4529(2) 0.15098(16) 0.0612(17) Uani 1 1 d . . .
O2 O -0.0204(4) 0.4524(3) 0.22378(16) 0.0614(18) Uani 1 1 d . . .
O3 O -0.0780(4) 0.3770(3) 0.17821(15) 0.0622(18) Uani 1 1 d . . .
O4 O 0.2324(4) 0.4521(2) 0.15103(17) 0.0651(18) Uani 1 1 d . . .
O5 O 0.1684(5) 0.5206(2) 0.19926(16) 0.0644(18) Uani 1 1 d . . .
O6 O 0.2735(4) 0.4515(2) 0.22333(16) 0.0613(17) Uani 1 1 d . . .
O7 O 0.1115(4) 0.3485(2) 0.13467(15) 0.0567(17) Uani 1 1 d . . .
O8 O 0.1175(4) 0.3102(3) 0.20051(15) 0.0607(18) Uani 1 1 d . . .
O9 O 0.2697(4) 0.3381(3) 0.17120(17) 0.0655(19) Uani 1 1 d . . .
O10 O 0.1360(4) 0.4914(3) 0.28222(15) 0.068(2) Uani 1 1 d . . .
O11 O -0.0162(4) 0.4650(2) 0.31317(15) 0.0608(18) Uani 1 1 d . . .
O12 O 0.1466(4) 0.4558(2) 0.34844(15) 0.0621(18) Uani 1 1 d . . .
O13 O -0.0168(4) 0.3502(2) 0.26052(15) 0.0551(16) Uani 1 1 d . . .
O14 O 0.0870(4) 0.2817(3) 0.28443(16) 0.0633(18) Uani 1 1 d . . .
O15 O 0.0263(4) 0.3516(2) 0.33326(16) 0.0579(17) Uani 1 1 d . . .
O16 O 0.2783(4) 0.3506(2) 0.25982(16) 0.0607(18) Uani 1 1 d . . .
O17 O 0.3336(4) 0.4246(2) 0.30551(16) 0.0582(17) Uani 1 1 d . . .
O18 O 0.2493(4) 0.3487(2) 0.33301(16) 0.0590(18) Uani 1 1 d . . .
O1S O -0.3754(4) -0.1869(2) 0.16858(15) 0.0510(15) Uani 1 1 d . . .
O2S O -0.3791(4) -0.1951(2) 0.24135(15) 0.0536(16) Uani 1 1 d . . .
O3S O -0.2218(4) -0.1841(2) 0.21136(16) 0.0537(16) Uani 1 1 d . . .
O4S O -0.2544(4) -0.0848(2) 0.16404(16) 0.0551(16) Uani 1 1 d . . .
O5S O -0.2259(4) -0.0576(2) 0.23558(15) 0.0479(14) Uani 1 1 d . . .
O6S O -0.3198(4) -0.0016(2) 0.19301(15) 0.0457(14) Uani 1 1 d . . .
O7S O -0.4788(4) -0.0828(2) 0.15512(15) 0.0497(15) Uani 1 1 d . . .
O8S O -0.5704(4) -0.1434(2) 0.19593(15) 0.0484(15) Uani 1 1 d . . .
O9S O -0.5210(3) -0.0555(2) 0.22394(15) 0.0427(13) Uani 1 1 d . . .
O10S O -0.5261(4) -0.1353(2) 0.28439(14) 0.0428(13) Uani 1 1 d . . .
O11S O -0.4314(4) -0.1909(2) 0.32769(16) 0.0545(16) Uani 1 1 d . . .
O12S O -0.5021(4) -0.1089(2) 0.35704(15) 0.0453(14) Uani 1 1 d . . .
O13S O -0.2322(4) -0.1361(2) 0.29694(15) 0.0477(15) Uani 1 1 d . . .
O14S O -0.1829(4) -0.0481(2) 0.32436(15) 0.0514(15) Uani 1 1 d . . .
O15S O -0.2739(4) -0.1086(2) 0.36608(15) 0.0508(15) Uani 1 1 d . . .
O16S O -0.3739(3) 0.0025(2) 0.27948(15) 0.0457(14) Uani 1 1 d . . .
O17S O -0.5318(4) -0.0090(2) 0.30892(15) 0.0487(15) Uani 1 1 d . . .
O18S O -0.3806(4) -0.0052(2) 0.35247(14) 0.0473(15) Uani 1 1 d . . .
N1 N 0.1074(7) 0.4346(4) 0.0715(2) 0.073(2) Uani 1 1 d . . .
N2 N 0.1462(6) 0.3728(3) 0.4143(2) 0.066(2) Uani 1 1 d . . .
N3 N -0.3962(5) -0.0579(3) 0.4357(2) 0.056(2) Uani 1 1 d . . .
N4 N -0.3587(6) -0.1354(3) 0.0850(2) 0.063(2) Uani 1 1 d . . .
N5 N 0.1396(6) 0.0687(4) 0.2127(3) 0.085(3) Uani 1 1 d . . .
H5 H 0.1175 0.0330 0.2128 0.102 Uiso 1 1 d R . .
N6 N -0.3802(8) 0.2291(4) 0.2550(3) 0.105(3) Uani 1 1 d . . .
H6 H -0.4412 0.2104 0.2512 0.126 Uiso 1 1 d R . .
N5S N 0.1090(5) 0.7372(4) 0.2945(3) 0.075(3) Uani 1 1 d . . .
H5S H 0.1318 0.7728 0.2964 0.090 Uiso 1 1 d R . .
N6S N 0.6346(10) 0.5765(5) 0.2436(4) 0.134(4) Uani 1 1 d D U .
C1 C -0.2241(6) 0.4562(4) 0.1356(2) 0.050(2) Uani 1 1 d . . .
C2 C -0.2838(7) 0.4156(4) 0.1261(3) 0.060(3) Uani 1 1 d . . .
C3 C -0.3327(7) 0.4116(4) 0.0889(4) 0.074(3) Uani 1 1 d . . .
C4 C -0.3172(7) 0.4495(4) 0.0614(3) 0.068(3) Uani 1 1 d . . .
H4 H -0.3494 0.4471 0.0367 0.081 Uiso 1 1 calc R . .
C5 C -0.2549(7) 0.4894(4) 0.0716(3) 0.065(3) Uani 1 1 d . . .
C6 C -0.2065(7) 0.4942(4) 0.1086(3) 0.061(3) Uani 1 1 d . . .
C7 C -0.1734(7) 0.4638(4) 0.1757(3) 0.065(3) Uani 1 1 d . . .
H7A H -0.2148 0.4510 0.1952 0.078 Uiso 1 1 calc R . .
H7B H -0.1637 0.5001 0.1821 0.078 Uiso 1 1 calc R . .
C8 C -0.3036(7) 0.3757(4) 0.1563(3) 0.070(3) Uani 1 1 d . . .
H8A H -0.3636 0.3586 0.1495 0.106 Uiso 1 1 calc GR . .
H8B H -0.3053 0.3925 0.1824 0.106 Uiso 1 1 calc GR . .
H8C H -0.2542 0.3512 0.1560 0.106 Uiso 1 1 calc GR . .
C9 C -0.4093(7) 0.3687(5) 0.0780(4) 0.105(5) Uani 1 1 d . . .
H9A H -0.3832 0.3361 0.0828 0.158 Uiso 1 1 calc GR . .
H9B H -0.4288 0.3692 0.0505 0.158 Uiso 1 1 calc GR . .
H9C H -0.4631 0.3743 0.0940 0.158 Uiso 1 1 calc GR . .
C10 C -0.2441(7) 0.5298(5) 0.0416(3) 0.098(4) Uani 1 1 d . . .
H10A H -0.2562 0.5628 0.0541 0.147 Uiso 1 1 calc GR . .
H10B H -0.2886 0.5224 0.0196 0.147 Uiso 1 1 calc GR . .
H10C H -0.1807 0.5297 0.0324 0.147 Uiso 1 1 calc GR . .
C11 C -0.1420(7) 0.5382(4) 0.1198(3) 0.082(3) Uani 1 1 d . . .
H11A H -0.1218 0.5529 0.0963 0.122 Uiso 1 1 calc GR . .
H11B H -0.0877 0.5271 0.1346 0.122 Uiso 1 1 calc GR . .
H11C H -0.1744 0.5632 0.1358 0.122 Uiso 1 1 calc GR . .
C12 C 0.3588(7) 0.5529(4) 0.1466(3) 0.073(3) Uani 1 1 d . . .
C13 C 0.4034(7) 0.5310(4) 0.1133(3) 0.063(3) Uani 1 1 d . U .
C14 C 0.4057(7) 0.5565(4) 0.0794(3) 0.073(3) Uani 1 1 d . U .
C15 C 0.3663(8) 0.6052(5) 0.0791(4) 0.091(4) Uani 1 1 d . U .
H15 H 0.3690 0.6233 0.0565 0.109 Uiso 1 1 calc R . .
C16 C 0.3244(9) 0.6260(5) 0.1115(4) 0.097(4) Uani 1 1 d . U .
C17 C 0.3174(8) 0.5997(5) 0.1460(4) 0.084(3) Uani 1 1 d . U .
C18 C 0.3575(7) 0.5232(4) 0.1846(3) 0.069(3) Uani 1 1 d . . .
H18A H 0.3660 0.5473 0.2076 0.083 Uiso 1 1 calc R . .
H18B H 0.4106 0.5005 0.1848 0.083 Uiso 1 1 calc R . .
C19 C 0.4446(7) 0.4771(4) 0.1148(3) 0.071(3) Uani 1 1 d . . .
H19A H 0.4560 0.4637 0.0884 0.107 Uiso 1 1 calc GR . .
H19B H 0.4001 0.4550 0.1265 0.107 Uiso 1 1 calc GR . .
H19C H 0.5031 0.4792 0.1304 0.107 Uiso 1 1 calc GR . .
C20 C 0.4523(7) 0.5358(5) 0.0434(3) 0.087(4) Uani 1 1 d . . .
H20A H 0.4490 0.5601 0.0236 0.130 Uiso 1 1 calc GR . .
H20B H 0.4204 0.5045 0.0334 0.130 Uiso 1 1 calc GR . .
H20C H 0.5175 0.5293 0.0500 0.130 Uiso 1 1 calc GR . .
C21 C 0.2857(11) 0.6812(6) 0.1100(5) 0.152(6) Uani 1 1 d . U .
H21A H 0.3328 0.7055 0.1215 0.227 Uiso 1 1 calc GR . .
H21B H 0.2291 0.6838 0.1246 0.227 Uiso 1 1 calc GR . .
H21C H 0.2715 0.6882 0.0830 0.227 Uiso 1 1 calc GR . .
C22 C 0.2698(9) 0.6269(5) 0.1811(4) 0.108(4) Uani 1 1 d . U .
H22A H 0.2926 0.6135 0.2053 0.161 Uiso 1 1 calc GR . .
H22B H 0.2023 0.6214 0.1780 0.161 Uiso 1 1 calc GR . .
H22C H 0.2848 0.6629 0.1819 0.161 Uiso 1 1 calc GR . .
C23 C 0.2035(7) 0.2522(3) 0.0950(2) 0.051(2) Uani 1 1 d . . .
C24 C 0.1316(7) 0.2484(4) 0.0650(3) 0.063(3) Uani 1 1 d . . .
C25 C 0.1572(7) 0.2485(4) 0.0248(2) 0.060(3) Uani 1 1 d . . .
C26 C 0.2509(7) 0.2527(4) 0.0164(3) 0.060(3) Uani 1 1 d . . .
H26 H 0.2663 0.2535 -0.0100 0.073 Uiso 1 1 calc R . .
C27 C 0.3220(7) 0.2560(4) 0.0445(3) 0.063(3) Uani 1 1 d . . .
C28 C 0.2987(7) 0.2555(4) 0.0849(3) 0.060(3) Uani 1 1 d . . .
C29 C 0.1772(7) 0.2533(4) 0.1380(3) 0.059(3) Uani 1 1 d . . .
H29A H 0.2238 0.2347 0.1527 0.070 Uiso 1 1 calc R . .
H29B H 0.1162 0.2359 0.1394 0.070 Uiso 1 1 calc R . .
C30 C 0.0291(7) 0.2453(4) 0.0763(3) 0.074(3) Uani 1 1 d . . .
H30A H 0.0194 0.2160 0.0913 0.111 Uiso 1 1 calc GR . .
H30B H -0.0116 0.2421 0.0527 0.111 Uiso 1 1 calc GR . .
H30C H 0.0144 0.2756 0.0920 0.111 Uiso 1 1 calc GR . .
C31 C 0.0789(7) 0.2456(5) -0.0085(3) 0.083(3) Uani 1 1 d . . .
H31A H 0.0404 0.2752 -0.0057 0.124 Uiso 1 1 calc GR . .
H31B H 0.0400 0.2154 -0.0069 0.124 Uiso 1 1 calc GR . .
H31C H 0.1074 0.2445 -0.0338 0.124 Uiso 1 1 calc GR . .
C32 C 0.4216(7) 0.2593(4) 0.0333(3) 0.078(3) Uani 1 1 d . . .
H32A H 0.4550 0.2306 0.0424 0.117 Uiso 1 1 calc GR . .
H32B H 0.4510 0.2904 0.0451 0.117 Uiso 1 1 calc GR . .
H32C H 0.4237 0.2589 0.0050 0.117 Uiso 1 1 calc GR . .
C33 C 0.3795(7) 0.2590(5) 0.1157(3) 0.082(4) Uani 1 1 d . . .
H33A H 0.4382 0.2535 0.1031 0.124 Uiso 1 1 calc GR . .
H33B H 0.3702 0.2335 0.1343 0.124 Uiso 1 1 calc GR . .
H33C H 0.3814 0.2923 0.1295 0.124 Uiso 1 1 calc GR . .
C34 C 0.0585(8) 0.5534(4) 0.3882(3) 0.070(3) Uani 1 1 d . . .
C35 C 0.1353(8) 0.5580(4) 0.4161(3) 0.063(3) Uani 1 1 d . . .
C36 C 0.1165(10) 0.5592(4) 0.4567(3) 0.078(3) Uani 1 1 d . . .
C37 C 0.0225(11) 0.5549(4) 0.4663(3) 0.090(4) Uani 1 1 d . . .
H37 H 0.0103 0.5546 0.4931 0.108 Uiso 1 1 calc R . .
C38 C -0.0555(9) 0.5508(4) 0.4395(3) 0.077(3) Uani 1 1 d . . .
C39 C -0.0363(8) 0.5505(4) 0.3993(3) 0.076(3) Uani 1 1 d . . .
C40 C 0.0809(7) 0.5502(4) 0.3439(3) 0.062(3) Uani 1 1 d . . .
H40A H 0.1418 0.5672 0.3410 0.075 Uiso 1 1 calc R . .
H40B H 0.0332 0.5686 0.3295 0.075 Uiso 1 1 calc R . .
C41 C 0.2343(8) 0.5603(4) 0.4025(3) 0.084(4) Uani 1 1 d . . .
H41A H 0.2447 0.5309 0.3849 0.127 Uiso 1 1 calc GR . .
H41B H 0.2782 0.5607 0.4250 0.127 Uiso 1 1 calc GR . .
H41C H 0.2437 0.5907 0.3888 0.127 Uiso 1 1 calc GR . .
C42 C 0.1962(9) 0.5656(5) 0.4878(3) 0.097(4) Uani 1 1 d . . .
H42A H 0.1785 0.5492 0.5110 0.146 Uiso 1 1 calc GR . .
H42B H 0.2088 0.6013 0.4946 0.146 Uiso 1 1 calc GR . .
H42C H 0.2521 0.5504 0.4777 0.146 Uiso 1 1 calc GR . .
C43 C -0.1555(9) 0.5475(5) 0.4533(3) 0.105(4) Uani 1 1 d . . .
H43A H -0.1908 0.5213 0.4373 0.157 Uiso 1 1 calc GR . .
H43B H -0.1852 0.5796 0.4508 0.157 Uiso 1 1 calc GR . .
H43C H -0.1541 0.5393 0.4805 0.157 Uiso 1 1 calc GR . .
C44 C -0.1221(8) 0.5466(5) 0.3689(3) 0.085(4) Uani 1 1 d . . .
H44A H -0.1043 0.5608 0.3449 0.128 Uiso 1 1 calc GR . .
H44B H -0.1739 0.5651 0.3797 0.128 Uiso 1 1 calc GR . .
H44C H -0.1411 0.5114 0.3634 0.128 Uiso 1 1 calc GR . .
C45 C -0.1005(7) 0.2539(4) 0.3410(3) 0.065(3) Uani 1 1 d . . .
C46 C -0.0610(7) 0.2068(4) 0.3443(3) 0.065(3) Uani 1 1 d . . .
C47 C -0.0722(9) 0.1813(5) 0.3792(3) 0.085(4) Uani 1 1 d . . .
C48 C -0.1174(8) 0.2086(6) 0.4105(3) 0.089(4) Uani 1 1 d . . .
H48 H -0.1215 0.1933 0.4344 0.107 Uiso 1 1 calc R . .
C49 C -0.1552(9) 0.2556(5) 0.4079(3) 0.083(3) Uani 1 1 d . . .
C50 C -0.1486(8) 0.2784(5) 0.3731(3) 0.080(3) Uani 1 1 d . . .
C51 C -0.1000(7) 0.2792(4) 0.3022(3) 0.069(3) Uani 1 1 d . . .
H51A H -0.1538 0.3012 0.3006 0.083 Uiso 1 1 calc R . .
H51B H -0.1078 0.2529 0.2806 0.083 Uiso 1 1 calc R . .
C52 C -0.0142(7) 0.1785(4) 0.3111(3) 0.075(3) Uani 1 1 d . . .
H52A H 0.0445 0.1956 0.3062 0.112 Uiso 1 1 calc GR . .
H52B H -0.0552 0.1772 0.2876 0.112 Uiso 1 1 calc GR . .
H52C H -0.0019 0.1444 0.3181 0.112 Uiso 1 1 calc GR . .
C53 C -0.0320(9) 0.1276(5) 0.3833(4) 0.101(4) Uani 1 1 d . . .
H53A H -0.0637 0.1036 0.3642 0.152 Uiso 1 1 calc GR . .
H53B H -0.0420 0.1172 0.4095 0.152 Uiso 1 1 calc GR . .
H53C H 0.0348 0.1285 0.3790 0.152 Uiso 1 1 calc GR . .
C54 C -0.1996(10) 0.2793(5) 0.4437(3) 0.116(5) Uani 1 1 d . . .
H54A H -0.2652 0.2853 0.4374 0.174 Uiso 1 1 calc GR . .
H54B H -0.1672 0.3111 0.4519 0.174 Uiso 1 1 calc GR . .
H54C H -0.1949 0.2567 0.4647 0.174 Uiso 1 1 calc GR . .
C55 C -0.1902(9) 0.3285(5) 0.3687(3) 0.096(4) Uani 1 1 d . . .
H55A H -0.2507 0.3240 0.3546 0.144 Uiso 1 1 calc GR . .
H55B H -0.1488 0.3490 0.3542 0.144 Uiso 1 1 calc GR . .
H55C H -0.1984 0.3451 0.3944 0.144 Uiso 1 1 calc GR . .
C56 C 0.4753(7) 0.3438(4) 0.3513(3) 0.057(3) Uani 1 1 d . . .
C57 C 0.4545(7) 0.3069(4) 0.3778(3) 0.059(3) Uani 1 1 d . . .
C58 C 0.4946(8) 0.3124(4) 0.4155(3) 0.077(3) Uani 1 1 d . . .
C59 C 0.5552(10) 0.3534(5) 0.4269(4) 0.103(5) Uani 1 1 d . . .
H59 H 0.5804 0.3571 0.4528 0.124 Uiso 1 1 calc R . .
C60 C 0.5796(8) 0.3899(5) 0.3998(4) 0.085(4) Uani 1 1 d . . .
C61 C 0.5360(7) 0.3846(5) 0.3614(3) 0.075(3) Uani 1 1 d . . .
C62 C 0.4265(7) 0.3360(4) 0.3096(3) 0.067(3) Uani 1 1 d . . .
H62A H 0.4143 0.2997 0.3036 0.081 Uiso 1 1 calc R . .
H62B H 0.4703 0.3474 0.2906 0.081 Uiso 1 1 calc R . .
C63 C 0.3883(8) 0.2624(4) 0.3669(4) 0.088(4) Uani 1 1 d . . .
H63A H 0.3354 0.2733 0.3511 0.131 Uiso 1 1 calc GR . .
H63B H 0.3658 0.2490 0.3905 0.131 Uiso 1 1 calc GR . .
H63C H 0.4210 0.2364 0.3521 0.131 Uiso 1 1 calc GR . .
C64 C 0.4781(11) 0.2735(5) 0.4452(4) 0.135(6) Uani 1 1 d . . .
H64A H 0.5189 0.2815 0.4683 0.203 Uiso 1 1 calc GR . .
H64B H 0.4917 0.2402 0.4337 0.203 Uiso 1 1 calc GR . .
H64C H 0.4131 0.2741 0.4524 0.203 Uiso 1 1 calc GR . .
C65 C 0.6442(9) 0.4339(5) 0.4136(4) 0.119(5) Uani 1 1 d . . .
H65A H 0.6985 0.4341 0.3974 0.179 Uiso 1 1 calc GR . .
H65B H 0.6647 0.4307 0.4407 0.179 Uiso 1 1 calc GR . .
H65C H 0.6112 0.4652 0.4115 0.179 Uiso 1 1 calc GR . .
C66 C 0.5558(7) 0.4232(4) 0.3327(4) 0.088(4) Uani 1 1 d . . .
H66A H 0.5122 0.4505 0.3358 0.131 Uiso 1 1 calc GR . .
H66B H 0.5486 0.4075 0.3062 0.131 Uiso 1 1 calc GR . .
H66C H 0.6196 0.4365 0.3374 0.131 Uiso 1 1 calc GR . .
C67 C 0.1506(11) 0.4869(6) 0.0636(5) 0.130(5) Uani 1 1 d . U .
H67A H 0.2188 0.4856 0.0682 0.156 Uiso 1 1 calc R . .
H67B H 0.1387 0.4921 0.0358 0.156 Uiso 1 1 calc R . .
C68 C 0.1169(9) 0.5335(4) 0.0874(3) 0.092(4) Uani 1 1 d . . .
H68A H 0.1136 0.5262 0.1147 0.138 Uiso 1 1 calc GR . .
H68B H 0.0552 0.5421 0.0773 0.138 Uiso 1 1 calc GR . .
H68C H 0.1607 0.5616 0.0853 0.138 Uiso 1 1 calc GR . .
C69 C 0.1514(9) 0.3953(5) 0.0471(4) 0.113(4) Uani 1 1 d . U .
H69A H 0.1451 0.4033 0.0196 0.135 Uiso 1 1 calc R . .
H69B H 0.1184 0.3629 0.0495 0.135 Uiso 1 1 calc R . .
C70 C 0.2603(8) 0.3899(4) 0.0590(3) 0.081(3) Uani 1 1 d . . .
H70A H 0.2950 0.4200 0.0528 0.122 Uiso 1 1 calc GR . .
H70B H 0.2843 0.3606 0.0446 0.122 Uiso 1 1 calc GR . .
H70C H 0.2676 0.3859 0.0869 0.122 Uiso 1 1 calc GR . .
C71 C 0.0069(10) 0.4391(6) 0.0555(4) 0.117(5) Uani 1 1 d . . .
H71A H 0.0069 0.4454 0.0276 0.140 Uiso 1 1 calc R . .
H71B H -0.0224 0.4677 0.0694 0.140 Uiso 1 1 calc R . .
C72 C -0.0516(12) 0.3884(7) 0.0610(5) 0.163(7) Uani 1 1 d . U .
H72A H -0.0291 0.3612 0.0437 0.245 Uiso 1 1 calc GR . .
H72B H -0.1175 0.3933 0.0548 0.245 Uiso 1 1 calc GR . .
H72C H -0.0436 0.3796 0.0880 0.245 Uiso 1 1 calc GR . .
C73 C 0.2123(8) 0.4157(4) 0.4357(3) 0.082(3) Uani 1 1 d . U .
H73A H 0.1798 0.4478 0.4349 0.098 Uiso 1 1 calc R . .
H73B H 0.2206 0.4085 0.4633 0.098 Uiso 1 1 calc R . .
C74 C 0.3025(8) 0.4226(5) 0.4207(3) 0.100(4) Uani 1 1 d . . .
H74A H 0.3392 0.3929 0.4245 0.150 Uiso 1 1 calc GR . .
H74B H 0.3341 0.4520 0.4343 0.150 Uiso 1 1 calc GR . .
H74C H 0.2961 0.4277 0.3929 0.150 Uiso 1 1 calc GR . .
C75 C 0.0535(10) 0.3764(5) 0.4304(3) 0.109(5) Uani 1 1 d . . .
H75A H 0.0621 0.3785 0.4590 0.131 Uiso 1 1 calc R . .
H75B H 0.0190 0.3446 0.4226 0.131 Uiso 1 1 calc R . .
C76 C -0.0070(8) 0.4180(4) 0.4199(3) 0.086(4) Uani 1 1 d . . .
H76A H 0.0138 0.4488 0.4350 0.129 Uiso 1 1 calc GR . .
H76B H -0.0714 0.4098 0.4257 0.129 Uiso 1 1 calc GR . .
H76C H -0.0034 0.4227 0.3921 0.129 Uiso 1 1 calc GR . .
C77 C 0.1945(9) 0.3235(5) 0.4236(4) 0.099(4) Uani 1 1 d . U .
H77A H 0.1960 0.3202 0.4520 0.119 Uiso 1 1 calc R . .
H77B H 0.2595 0.3249 0.4154 0.119 Uiso 1 1 calc R . .
C78 C 0.1398(8) 0.2750(4) 0.4013(3) 0.083(3) Uani 1 1 d . . .
H78A H 0.0768 0.2723 0.4108 0.124 Uiso 1 1 calc GR . .
H78B H 0.1734 0.2447 0.4065 0.124 Uiso 1 1 calc GR . .
H78C H 0.1362 0.2789 0.3733 0.124 Uiso 1 1 calc GR . .
C79 C 0.2003(14) 0.0630(8) 0.1835(6) 0.179(5) Uani 1 1 d . U .
H79A H 0.2574 0.0479 0.1939 0.214 Uiso 1 1 calc R . .
H79B H 0.2180 0.0965 0.1754 0.214 Uiso 1 1 calc R . .
C80 C 0.1606(13) 0.0282(7) 0.1446(6) 0.179(5) Uani 1 1 d . U .
H80A H 0.1394 -0.0052 0.1510 0.268 Uiso 1 1 d R . .
H80B H 0.2120 0.0250 0.1270 0.268 Uiso 1 1 d R . .
H80C H 0.1092 0.0451 0.1320 0.268 Uiso 1 1 d R . .
C81 C 0.0485(9) 0.0935(6) 0.2039(6) 0.139(5) Uani 1 1 d . . .
H81A H 0.0172 0.0759 0.1805 0.167 Uiso 1 1 calc R . .
H81B H 0.0075 0.0902 0.2258 0.167 Uiso 1 1 calc R . .
C82 C 0.0606(9) 0.1452(5) 0.1974(5) 0.139(5) Uani 1 1 d . . .
H82A H 0.1078 0.1606 0.2161 0.209 Uiso 1 1 calc GR . .
H82B H 0.0016 0.1620 0.2007 0.209 Uiso 1 1 calc GR . .
H82C H 0.0807 0.1485 0.1710 0.209 Uiso 1 1 calc GR . .
C83 C 0.1743(8) 0.0772(6) 0.2543(4) 0.107(4) Uani 1 1 d . . .
H83A H 0.1800 0.1137 0.2606 0.129 Uiso 1 1 calc R . .
H83B H 0.2378 0.0639 0.2564 0.129 Uiso 1 1 calc R . .
C84 C 0.1176(9) 0.0547(6) 0.2854(5) 0.125(6) Uani 1 1 d . . .
H84A H 0.1053 0.0190 0.2784 0.187 Uiso 1 1 calc GR . .
H84B H 0.0586 0.0719 0.2874 0.187 Uiso 1 1 calc GR . .
H84C H 0.1526 0.0588 0.3105 0.187 Uiso 1 1 calc GR . .
C85 C -0.3610(14) 0.2626(7) 0.2984(6) 0.187(6) Uani 1 1 d D U .
H85A H -0.2963 0.2761 0.3015 0.224 Uiso 1 1 calc R . .
H85B H -0.4044 0.2905 0.3013 0.224 Uiso 1 1 calc R . .
C86 C -0.3799(14) 0.2222(7) 0.3285(6) 0.187(6) Uani 1 1 d D U .
H86A H -0.4137 0.1938 0.3145 0.280 Uiso 1 1 d R . .
H86B H -0.4180 0.2365 0.3490 0.280 Uiso 1 1 d R . .
H86C H -0.3215 0.2108 0.3400 0.280 Uiso 1 1 d R . .
C87 C -0.3683(16) 0.2742(9) 0.2292(7) 0.226(7) Uani 1 1 d D U .
H87A H -0.3919 0.3057 0.2412 0.272 Uiso 1 1 calc R . .
H87B H -0.3034 0.2793 0.2217 0.272 Uiso 1 1 calc R . .
C88 C -0.4332(15) 0.2512(9) 0.1949(6) 0.226(7) Uani 1 1 d D U .
H88A H -0.4633 0.2206 0.2029 0.340 Uiso 1 1 d R . .
H88B H -0.3987 0.2433 0.1715 0.340 Uiso 1 1 d R . .
H88C H -0.4805 0.2757 0.1893 0.340 Uiso 1 1 d R . .
C89 C -0.2902(12) 0.1968(7) 0.2552(5) 0.152(4) Uani 1 1 d . U .
H89A H -0.2355 0.2187 0.2515 0.182 Uiso 1 1 calc R . .
H89B H -0.2816 0.1828 0.2809 0.182 Uiso 1 1 calc R . .
C90 C -0.2950(12) 0.1567(7) 0.2255(5) 0.152(4) Uani 1 1 d . U .
H90A H -0.3036 0.1249 0.2374 0.228 Uiso 1 1 calc GR . .
H90B H -0.2371 0.1564 0.2117 0.228 Uiso 1 1 calc GR . .
H90C H -0.3474 0.1615 0.2073 0.228 Uiso 1 1 calc GR . .
C1S C -0.2824(7) -0.2943(4) 0.1570(3) 0.060(3) Uani 1 1 d . . .
C2S C -0.3492(7) -0.3061(4) 0.1254(3) 0.063(3) Uani 1 1 d . . .
C3S C -0.3179(8) -0.3264(4) 0.0894(3) 0.072(3) Uani 1 1 d . . .
C4S C -0.2225(8) -0.3301(4) 0.0838(3) 0.080(3) Uani 1 1 d . . .
H4S H -0.2029 -0.3409 0.0588 0.096 Uiso 1 1 calc R . .
C5S C -0.1519(8) -0.3180(4) 0.1148(4) 0.081(3) Uani 1 1 d . . .
C6S C -0.1858(7) -0.2995(4) 0.1515(3) 0.068(3) Uani 1 1 d . . .
C7S C -0.3164(7) -0.2726(4) 0.1961(3) 0.062(3) Uani 1 1 d . . .
H7SA H -0.2753 -0.2846 0.2170 0.074 Uiso 1 1 calc R . .
H7SB H -0.3795 -0.2869 0.1993 0.074 Uiso 1 1 calc R . .
C8S C -0.4594(7) -0.3040(4) 0.1318(3) 0.085(4) Uani 1 1 d . . .
H8SA H -0.4784 -0.3318 0.1470 0.127 Uiso 1 1 calc GR . .
H8SB H -0.4935 -0.3068 0.1066 0.127 Uiso 1 1 calc GR . .
H8SC H -0.4733 -0.2722 0.1458 0.127 Uiso 1 1 calc GR . .
C9S C -0.3878(8) -0.3416(4) 0.0551(3) 0.082(3) Uani 1 1 d . . .
H9SA H -0.3542 -0.3467 0.0312 0.122 Uiso 1 1 calc GR . .
H9SB H -0.4326 -0.3150 0.0522 0.122 Uiso 1 1 calc GR . .
H9SC H -0.4209 -0.3727 0.0601 0.122 Uiso 1 1 calc GR . .
C10S C -0.0481(7) -0.3254(5) 0.1089(4) 0.097(4) Uani 1 1 d . . .
H10D H -0.0141 -0.2935 0.1145 0.145 Uiso 1 1 calc GR . .
H10E H -0.0394 -0.3377 0.0820 0.145 Uiso 1 1 calc GR . .
H10F H -0.0246 -0.3498 0.1265 0.145 Uiso 1 1 calc GR . .
C11S C -0.1106(7) -0.2863(4) 0.1850(3) 0.080(3) Uani 1 1 d . . .
H11D H -0.0745 -0.3160 0.1896 0.120 Uiso 1 1 calc GR . .
H11E H -0.1413 -0.2753 0.2087 0.120 Uiso 1 1 calc GR . .
H11F H -0.0691 -0.2595 0.1776 0.120 Uiso 1 1 calc GR . .
C12S C -0.1128(6) 0.0014(4) 0.1402(3) 0.051(2) Uani 1 1 d . . .
C13S C -0.1428(6) 0.0452(4) 0.1249(3) 0.056(2) Uani 1 1 d . . .
C14S C -0.1202(7) 0.0547(4) 0.0846(3) 0.069(3) Uani 1 1 d . . .
C15S C -0.0774(8) 0.0168(6) 0.0640(3) 0.087(4) Uani 1 1 d . . .
H15S H -0.0660 0.0214 0.0376 0.104 Uiso 1 1 calc R . .
C16S C -0.0492(7) -0.0282(5) 0.0786(3) 0.082(4) Uani 1 1 d . . .
C17S C -0.0670(7) -0.0370(4) 0.1173(3) 0.067(3) Uani 1 1 d . . .
C18S C -0.1300(6) -0.0079(4) 0.1832(2) 0.049(2) Uani 1 1 d . . .
H18C H -0.1257 0.0248 0.1984 0.059 Uiso 1 1 calc R . .
H18D H -0.0789 -0.0283 0.1930 0.059 Uiso 1 1 calc R . .
C19S C -0.1929(6) 0.0862(4) 0.1487(3) 0.068(3) Uani 1 1 d . . .
H19D H -0.2522 0.0727 0.1568 0.102 Uiso 1 1 calc GR . .
H19E H -0.2044 0.1145 0.1328 0.102 Uiso 1 1 calc GR . .
H19F H -0.1539 0.0976 0.1717 0.102 Uiso 1 1 calc GR . .
C20S C -0.1472(8) 0.1031(5) 0.0676(4) 0.096(4) Uani 1 1 d . U .
H20D H -0.1270 0.1314 0.0857 0.144 Uiso 1 1 calc GR . .
H20E H -0.2149 0.1033 0.0631 0.144 Uiso 1 1 calc GR . .
H20F H -0.1173 0.1059 0.0429 0.144 Uiso 1 1 calc GR . .
C21S C 0.0040(9) -0.0672(5) 0.0516(4) 0.102(4) Uani 1 1 d . U .
H21D H -0.0340 -0.0981 0.0469 0.154 Uiso 1 1 calc GR . .
H21E H 0.0635 -0.0747 0.0645 0.154 Uiso 1 1 calc GR . .
H21F H 0.0152 -0.0530 0.0269 0.154 Uiso 1 1 calc GR . .
C22S C -0.0311(7) -0.0844(4) 0.1356(3) 0.080(3) Uani 1 1 d . . .
H22D H -0.0077 -0.1074 0.1152 0.120 Uiso 1 1 calc GR . .
H22E H -0.0821 -0.1008 0.1481 0.120 Uiso 1 1 calc GR . .
H22F H 0.0191 -0.0749 0.1549 0.120 Uiso 1 1 calc GR . .
C23S C -0.6960(7) -0.0854(4) 0.1259(3) 0.061(3) Uani 1 1 d . . .
C24S C -0.7558(7) -0.1274(4) 0.1218(3) 0.068(3) Uani 1 1 d . . .
C25S C -0.7843(8) -0.1442(4) 0.0795(3) 0.075(3) Uani 1 1 d . U .
C26S C -0.7506(8) -0.1186(4) 0.0506(3) 0.081(3) Uani 1 1 d . U .
H26S H -0.7674 -0.1310 0.0248 0.097 Uiso 1 1 calc R . .
C27S C -0.6958(8) -0.0773(5) 0.0550(3) 0.081(3) Uani 1 1 d . U .
C28S C -0.6641(8) -0.0580(4) 0.0941(3) 0.069(3) Uani 1 1 d . . .
C29S C -0.6611(6) -0.0635(3) 0.1674(2) 0.051(2) Uani 1 1 d . . .
H29C H -0.7100 -0.0697 0.1858 0.061 Uiso 1 1 calc R . .
H29D H -0.6522 -0.0268 0.1668 0.061 Uiso 1 1 calc R . .
C30S C -0.7864(7) -0.1545(4) 0.1549(3) 0.079(3) Uani 1 1 d . . .
H30D H -0.7572 -0.1871 0.1546 0.118 Uiso 1 1 calc GR . .
H30E H -0.8542 -0.1593 0.1530 0.118 Uiso 1 1 calc GR . .
H30F H -0.7682 -0.1350 0.1792 0.118 Uiso 1 1 calc GR . .
C31S C -0.8478(9) -0.1934(5) 0.0731(4) 0.118(5) Uani 1 1 d . U .
H31D H -0.8978 -0.1918 0.0914 0.178 Uiso 1 1 calc GR . .
H31E H -0.8102 -0.2226 0.0775 0.178 Uiso 1 1 calc GR . .
H31F H -0.8747 -0.1963 0.0465 0.178 Uiso 1 1 calc GR . .
C32S C -0.6632(10) -0.0495(6) 0.0188(4) 0.138(6) Uani 1 1 d . U .
H32D H -0.6963 -0.0642 -0.0048 0.206 Uiso 1 1 calc GR . .
H32E H -0.5962 -0.0532 0.0163 0.206 Uiso 1 1 calc GR . .
H32F H -0.6770 -0.0139 0.0224 0.206 Uiso 1 1 calc GR . .
C33S C -0.6047(8) -0.0105(4) 0.1001(3) 0.078(3) Uani 1 1 d . . .
H33D H -0.6426 0.0170 0.1100 0.117 Uiso 1 1 calc GR . .
H33E H -0.5795 -0.0024 0.0754 0.117 Uiso 1 1 calc GR . .
H33F H -0.5534 -0.0154 0.1189 0.117 Uiso 1 1 calc GR . .
C34S C -0.6433(6) -0.2010(3) 0.3760(2) 0.044(2) Uani 1 1 d . . .
C35S C -0.6147(6) -0.2473(4) 0.3898(3) 0.058(3) Uani 1 1 d . . .
C36S C -0.6414(6) -0.2618(4) 0.4270(3) 0.056(2) Uani 1 1 d . . .
C37S C -0.6987(7) -0.2292(4) 0.4480(3) 0.061(3) Uani 1 1 d . . .
H37S H -0.7177 -0.2383 0.4725 0.073 Uiso 1 1 calc R . .
C38S C -0.7285(6) -0.1853(4) 0.4351(3) 0.062(3) Uani 1 1 d . . .
C39S C -0.6999(6) -0.1685(4) 0.3997(3) 0.054(2) Uani 1 1 d . . .
C40S C -0.6235(6) -0.1873(3) 0.3349(2) 0.048(2) Uani 1 1 d . . .
H40C H -0.6746 -0.1663 0.3260 0.057 Uiso 1 1 calc R . .
H40D H -0.6264 -0.2186 0.3179 0.057 Uiso 1 1 calc R . .
C41S C -0.5558(7) -0.2838(4) 0.3653(3) 0.063(3) Uani 1 1 d . . .
H41D H -0.5951 -0.3006 0.3442 0.095 Uiso 1 1 calc GR . .
H41E H -0.5301 -0.3089 0.3817 0.095 Uiso 1 1 calc GR . .
H41F H -0.5050 -0.2652 0.3543 0.095 Uiso 1 1 calc GR . .
C42S C -0.6136(7) -0.3111(4) 0.4430(3) 0.074(3) Uani 1 1 d . . .
H42D H -0.6372 -0.3131 0.4690 0.111 Uiso 1 1 calc GR . .
H42E H -0.5457 -0.3129 0.4444 0.111 Uiso 1 1 calc GR . .
H42F H -0.6400 -0.3390 0.4258 0.111 Uiso 1 1 calc GR . .
C43S C -0.7966(7) -0.1514(5) 0.4615(3) 0.088(4) Uani 1 1 d . . .
H43D H -0.8101 -0.1684 0.4849 0.132 Uiso 1 1 calc GR . .
H43E H -0.8547 -0.1465 0.4467 0.132 Uiso 1 1 calc GR . .
H43F H -0.7661 -0.1189 0.4690 0.132 Uiso 1 1 calc GR . .
C44S C -0.7311(6) -0.1181(4) 0.3853(3) 0.068(3) Uani 1 1 d . . .
H44D H -0.7800 -0.1241 0.3648 0.102 Uiso 1 1 calc GR . .
H44E H -0.6779 -0.1006 0.3751 0.102 Uiso 1 1 calc GR . .
H44F H -0.7551 -0.0975 0.4070 0.102 Uiso 1 1 calc GR . .
C45S C -0.0497(7) -0.1010(4) 0.3917(3) 0.063(3) Uani 1 1 d . . .
C46S C -0.0712(7) -0.1232(5) 0.4266(3) 0.070(3) Uani 1 1 d . . .
C47S C -0.0338(8) -0.0998(4) 0.4629(3) 0.076(3) Uani 1 1 d . U .
C48S C 0.0214(8) -0.0610(5) 0.4629(4) 0.088(3) Uani 1 1 d . U .
H48S H 0.0440 -0.0464 0.4874 0.106 Uiso 1 1 calc R . .
C49S C 0.0515(8) -0.0381(4) 0.4290(3) 0.080(3) Uani 1 1 d . U .
C50S C 0.0118(7) -0.0610(4) 0.3909(3) 0.064(3) Uani 1 1 d . . .
C51S C -0.0902(6) -0.1280(4) 0.3524(2) 0.057(3) Uani 1 1 d . . .
H51S H -0.0606 -0.1549 0.3390 0.068 Uiso 1 1 calc R . .
C52S C -0.1342(9) -0.1688(5) 0.4258(3) 0.098(5) Uani 1 1 d . . .
H52D H -0.1730 -0.1713 0.4018 0.147 Uiso 1 1 calc GR . .
H52E H -0.1740 -0.1661 0.4481 0.147 Uiso 1 1 calc GR . .
H52F H -0.0967 -0.1986 0.4271 0.147 Uiso 1 1 calc GR . .
C53S C -0.0582(10) -0.1221(6) 0.5012(4) 0.132(5) Uani 1 1 d . U .
H53D H -0.0324 -0.1555 0.5021 0.198 Uiso 1 1 calc GR . .
H53E H -0.1259 -0.1245 0.5028 0.198 Uiso 1 1 calc GR . .
H53F H -0.0318 -0.1004 0.5231 0.198 Uiso 1 1 calc GR . .
C54S C 0.1183(9) 0.0065(5) 0.4319(4) 0.111(4) Uani 1 1 d . U .
H54D H 0.0833 0.0373 0.4342 0.166 Uiso 1 1 calc GR . .
H54E H 0.1545 0.0061 0.4085 0.166 Uiso 1 1 calc GR . .
H54F H 0.1603 0.0049 0.4548 0.166 Uiso 1 1 calc GR . .
C55S C 0.0405(7) -0.0368(5) 0.3546(4) 0.090(4) Uani 1 1 d . . .
H55D H 0.0053 -0.0526 0.3319 0.135 Uiso 1 1 calc GR . .
H55E H 0.1071 -0.0412 0.3514 0.135 Uiso 1 1 calc GR . .
H55F H 0.0276 -0.0011 0.3571 0.135 Uiso 1 1 calc GR . .
C56S C -0.4799(6) 0.1015(3) 0.3628(2) 0.047(2) Uani 1 1 d . . .
C57S C -0.5773(7) 0.1083(4) 0.3642(3) 0.061(3) Uani 1 1 d . . .
C58S C -0.6132(8) 0.1256(4) 0.3997(4) 0.075(3) Uani 1 1 d . . .
C59S C -0.5545(11) 0.1360(4) 0.4321(4) 0.089(4) Uani 1 1 d . . .
H59S H -0.5809 0.1463 0.4559 0.106 Uiso 1 1 calc R . .
C60S C -0.4566(9) 0.1320(4) 0.4315(3) 0.068(3) Uani 1 1 d . . .
C61S C -0.4189(7) 0.1148(4) 0.3956(3) 0.059(3) Uani 1 1 d . . .
C62S C -0.4361(6) 0.0821(3) 0.3241(2) 0.049(2) Uani 1 1 d . . .
H62C H -0.3720 0.0961 0.3238 0.059 Uiso 1 1 calc R . .
H62D H -0.4723 0.0949 0.3020 0.059 Uiso 1 1 calc R . .
C63S C -0.6436(6) 0.0946(4) 0.3284(3) 0.078(3) Uani 1 1 d . . .
H63D H -0.6858 0.0671 0.3340 0.117 Uiso 1 1 calc GR . .
H63E H -0.6071 0.0844 0.3061 0.117 Uiso 1 1 calc GR . .
H63F H -0.6799 0.1238 0.3224 0.117 Uiso 1 1 calc GR . .
C64S C -0.7237(8) 0.1308(5) 0.4023(4) 0.099(4) Uani 1 1 d . U .
H64D H -0.7540 0.0975 0.3988 0.149 Uiso 1 1 calc GR . .
H64E H -0.7469 0.1516 0.3820 0.149 Uiso 1 1 calc GR . .
H64F H -0.7376 0.1464 0.4278 0.149 Uiso 1 1 calc GR . .
C65S C -0.3959(10) 0.1485(5) 0.4668(3) 0.107(5) Uani 1 1 d . . .
H65D H -0.4288 0.1727 0.4833 0.160 Uiso 1 1 calc GR . .
H65E H -0.3382 0.1640 0.4588 0.160 Uiso 1 1 calc GR . .
H65F H -0.3811 0.1194 0.4814 0.160 Uiso 1 1 calc GR . .
C66S C -0.3124(6) 0.1085(4) 0.3929(3) 0.069(3) Uani 1 1 d . . .
H66D H -0.3007 0.0766 0.3786 0.103 Uiso 1 1 calc GR . .
H66E H -0.2833 0.1090 0.4191 0.103 Uiso 1 1 calc GR . .
H66F H -0.2862 0.1360 0.3792 0.103 Uiso 1 1 calc GR . .
C67S C -0.3906(10) -0.0897(5) 0.0639(3) 0.102(5) Uani 1 1 d . . .
H67C H -0.3786 -0.0959 0.0360 0.123 Uiso 1 1 calc R . .
H67D H -0.4587 -0.0874 0.0660 0.123 Uiso 1 1 calc R . .
C68S C -0.3469(7) -0.0396(4) 0.0776(3) 0.070(3) Uani 1 1 d . . .
H68D H -0.3491 -0.0349 0.1059 0.105 Uiso 1 1 calc GR . .
H68E H -0.3811 -0.0131 0.0657 0.105 Uiso 1 1 calc GR . .
H68F H -0.2821 -0.0383 0.0702 0.105 Uiso 1 1 calc GR . .
C69S C -0.4143(9) -0.1821(5) 0.0709(3) 0.091(4) Uani 1 1 d . . .
H69C H -0.3845 -0.2113 0.0817 0.109 Uiso 1 1 calc R . .
H69D H -0.4123 -0.1864 0.0422 0.109 Uiso 1 1 calc R . .
C70S C -0.5147(7) -0.1817(4) 0.0818(3) 0.077(3) Uani 1 1 d . . .
H70D H -0.5176 -0.1777 0.1101 0.115 Uiso 1 1 calc GR . .
H70E H -0.5460 -0.2132 0.0720 0.115 Uiso 1 1 calc GR . .
H70F H -0.5457 -0.1537 0.0702 0.115 Uiso 1 1 calc GR . .
C71S C -0.2595(9) -0.1456(5) 0.0749(3) 0.101(4) Uani 1 1 d . . .
H71C H -0.2234 -0.1136 0.0790 0.121 Uiso 1 1 calc R . .
H71D H -0.2596 -0.1559 0.0469 0.121 Uiso 1 1 calc R . .
C72S C -0.2075(7) -0.1846(4) 0.0967(3) 0.073(3) Uani 1 1 d . . .
H72D H -0.2082 -0.1759 0.1247 0.110 Uiso 1 1 calc GR . .
H72E H -0.1431 -0.1855 0.0887 0.110 Uiso 1 1 calc GR . .
H72F H -0.2378 -0.2175 0.0906 0.110 Uiso 1 1 calc GR . .
C73S C -0.4418(8) -0.0072(5) 0.4448(4) 0.098(4) Uani 1 1 d . U .
H73C H -0.4054 0.0196 0.4336 0.117 Uiso 1 1 calc R . .
H73D H -0.4413 0.0002 0.4732 0.117 Uiso 1 1 calc R . .
C74S C -0.5467(6) -0.0080(4) 0.4272(3) 0.065(3) Uani 1 1 d . . .
H74D H -0.5478 -0.0184 0.3995 0.097 Uiso 1 1 calc GR . .
H74E H -0.5719 0.0255 0.4309 0.097 Uiso 1 1 calc GR . .
H74F H -0.5846 -0.0317 0.4407 0.097 Uiso 1 1 calc GR . .
C75S C -0.3004(9) -0.0549(5) 0.4551(4) 0.099(4) Uani 1 1 d . U .
H75C H -0.2695 -0.0869 0.4492 0.119 Uiso 1 1 calc R . .
H75D H -0.3063 -0.0508 0.4836 0.119 Uiso 1 1 calc R . .
C76S C -0.2379(7) -0.0116(4) 0.4425(3) 0.074(3) Uani 1 1 d . . .
H76D H -0.2465 -0.0092 0.4144 0.111 Uiso 1 1 calc GR . .
H76E H -0.1727 -0.0182 0.4490 0.111 Uiso 1 1 calc GR . .
H76F H -0.2551 0.0199 0.4560 0.111 Uiso 1 1 calc GR . .
C77S C -0.4517(10) -0.1002(5) 0.4514(4) 0.116(5) Uani 1 1 d . U .
H77C H -0.5151 -0.1015 0.4390 0.139 Uiso 1 1 calc R . .
H77D H -0.4575 -0.0931 0.4797 0.139 Uiso 1 1 calc R . .
C78S C -0.4073(7) -0.1521(4) 0.4441(3) 0.070(3) Uani 1 1 d . . .
H78D H -0.3879 -0.1560 0.4173 0.106 Uiso 1 1 calc GR . .
H78E H -0.4530 -0.1786 0.4485 0.106 Uiso 1 1 calc GR . .
H78F H -0.3531 -0.1544 0.4620 0.106 Uiso 1 1 calc GR . .
C79S C 0.0467(15) 0.7415(8) 0.3241(6) 0.180(5) Uani 1 1 d . U .
H79S H -0.0145 0.7277 0.3203 0.216 Uiso 1 1 calc R . .
C80S C 0.0787(13) 0.7692(7) 0.3632(6) 0.180(5) Uani 1 1 d . U .
H80D H 0.0877 0.8049 0.3597 0.270 Uiso 1 1 calc GR . .
H80E H 0.1374 0.7555 0.3726 0.270 Uiso 1 1 calc GR . .
H80F H 0.0313 0.7646 0.3822 0.270 Uiso 1 1 calc GR . .
C81S C 0.1978(10) 0.7151(6) 0.3015(4) 0.113(4) Uani 1 1 d . U .
H81C H 0.2422 0.7266 0.2827 0.136 Uiso 1 1 calc R . .
H81D H 0.2226 0.7262 0.3279 0.136 Uiso 1 1 calc R . .
C82S C 0.1897(14) 0.6656(8) 0.2980(6) 0.198(9) Uani 1 1 d . U .
H82D H 0.1397 0.6553 0.2788 0.298 Uiso 1 1 calc GR . .
H82E H 0.1750 0.6532 0.3231 0.298 Uiso 1 1 calc GR . .
H82F H 0.2484 0.6516 0.2897 0.298 Uiso 1 1 calc GR . .
C83S C 0.0749(12) 0.7352(7) 0.2544(5) 0.150(4) Uani 1 1 d . U .
H83C H 0.0161 0.7534 0.2532 0.180 Uiso 1 1 calc R . .
H83D H 0.0599 0.6998 0.2458 0.180 Uiso 1 1 calc R . .
C84S C 0.1379(11) 0.7559(7) 0.2259(5) 0.150(4) Uani 1 1 d . . .
H84D H 0.1721 0.7841 0.2401 0.225 Uiso 1 1 d R . .
H84E H 0.1010 0.7681 0.2042 0.225 Uiso 1 1 d R . .
H84F H 0.1820 0.7315 0.2159 0.225 Uiso 1 1 d R . .
C85S C 0.614(2) 0.5911(12) 0.2058(7) 0.338(9) Uani 1 1 d D U .
H85C H 0.6406 0.6256 0.2062 0.406 Uiso 1 1 calc R . .
H85D H 0.5458 0.5946 0.2047 0.406 Uiso 1 1 calc R . .
C86S C 0.635(2) 0.5676(12) 0.1658(8) 0.338(9) Uani 1 1 d D U .
H86D H 0.6997 0.5758 0.1602 0.507 Uiso 1 1 calc GR . .
H86E H 0.5932 0.5808 0.1462 0.507 Uiso 1 1 calc GR . .
H86F H 0.6263 0.5312 0.1654 0.507 Uiso 1 1 calc GR . .
C87S C 0.5565(16) 0.5898(9) 0.2660(8) 0.264(9) Uani 1 1 d D U .
H87C H 0.5775 0.5919 0.2937 0.316 Uiso 1 1 calc R . .
H87D H 0.5098 0.5620 0.2621 0.316 Uiso 1 1 calc R . .
C88S C 0.5067(17) 0.6384(9) 0.2584(7) 0.264(9) Uani 1 1 d D U .
H88D H 0.5254 0.6485 0.2331 0.395 Uiso 1 1 d R . .
H88E H 0.5193 0.6660 0.2781 0.395 Uiso 1 1 d R . .
H88F H 0.4401 0.6296 0.2569 0.395 Uiso 1 1 d R . .
C89S C 0.650(2) 0.5284(7) 0.2628(8) 0.338(9) Uani 1 1 d D U .
H89C H 0.6128 0.5285 0.2862 0.406 Uiso 1 1 calc R . .
H89D H 0.7163 0.5273 0.2715 0.406 Uiso 1 1 calc R . .
C1A C 0.6222(13) 0.4772(7) 0.2347(5) 0.176(7) Uani 1 1 d D U .
H1AA H 0.6240 0.4848 0.2074 0.264 Uiso 1 1 calc GR . .
H1AB H 0.5594 0.4655 0.2401 0.264 Uiso 1 1 calc GR . .
H1AC H 0.6666 0.4512 0.2399 0.264 Uiso 1 1 calc GR . .
O19 O -0.5383(8) 0.1764(5) 0.2637(4) 0.063(3) Uani 0.5 1 d . . P
H19G H -0.4998 0.1960 0.2780 0.095 Uiso 0.5 1 d R . P
H19H H -0.5711 0.1587 0.2785 0.095 Uiso 0.5 1 d R . P
O1A O 0.1170(10) -0.0395(6) 0.2191(4) 0.083(4) Uani 0.5 1 d . . P
H1AD H 0.1477 -0.0464 0.2401 0.124 Uiso 0.5 1 d R . P
H1AE H 0.0632 -0.0550 0.2179 0.124 Uiso 0.5 1 d R . P
O1B O -0.0454(12) 0.6691(8) 0.3089(4) 0.098(5) Uani 0.5 1 d D . P
O1C O 0.1333(10) 0.8456(6) 0.2960(5) 0.099(5) Uani 0.5 1 d . . P
H1CA H 0.1551 0.8315 0.2750 0.148 Uiso 0.5 1 d R . P
H1CB H 0.0800 0.8316 0.3002 0.148 Uiso 0.5 1 d R . P
H1BA H -0.014(7) 0.661(6) 0.329(2) 0.148 Uiso 1 1 d DR . .
H1BB H -0.097(4) 0.677(5) 0.318(3) 0.148 Uiso 1 1 d DR . .

loop_
_atom_site_aniso_label
_atom_site_aniso_U_11
_atom_site_aniso_U_22
_atom_site_aniso_U_33
_atom_site_aniso_U_23
_atom_site_aniso_U_13
_atom_site_aniso_U_12
Zn1 0.0700(7) 0.0810(8) 0.0294(5) -0.0017(5) 0.0098(5) 0.0092(6)
Zn2 0.0698(7) 0.0802(8) 0.0317(5) 0.0029(5) 0.0093(5) 0.0275(6)
Zn3 0.0599(7) 0.0832(8) 0.0320(6) 0.0016(5) 0.0070(5) 0.0185(6)
Zn4 0.0560(7) 0.0954(9) 0.0322(6) 0.0054(5) 0.0074(5) 0.0254(6)
Zn5 0.0588(7) 0.0883(9) 0.0393(6) -0.0145(6) 0.0067(5) 0.0214(6)
Zn6 0.0625(7) 0.0733(8) 0.0372(6) -0.0101(5) 0.0055(5) 0.0185(6)
Zn7 0.0602(7) 0.0771(8) 0.0384(6) -0.0011(5) 0.0076(5) 0.0208(6)
Zn8 0.0724(8) 0.0763(8) 0.0296(5) -0.0033(5) 0.0013(5) 0.0294(6)
Zn1S 0.0527(6) 0.0631(7) 0.0332(5) 0.0031(5) 0.0046(4) 0.0105(5)
Zn2S 0.0434(6) 0.0602(7) 0.0411(6) 0.0091(5) 0.0054(4) 0.0101(5)
Zn3S 0.0392(6) 0.0726(8) 0.0390(6) 0.0079(5) 0.0083(4) 0.0151(5)
Zn4S 0.0447(6) 0.0704(8) 0.0418(6) 0.0146(5) 0.0047(4) 0.0168(5)
Zn5S 0.0404(6) 0.0613(7) 0.0336(5) 0.0094(4) 0.0023(4) 0.0086(5)
Zn6S 0.0361(5) 0.0633(7) 0.0407(6) 0.0070(5) 0.0053(4) 0.0102(5)
Zn7S 0.0369(5) 0.0686(7) 0.0359(5) 0.0056(5) 0.0030(4) 0.0089(5)
Zn8S 0.0430(6) 0.0675(7) 0.0312(5) 0.0084(5) 0.0055(4) 0.0120(5)
P1 0.0627(16) 0.082(2) 0.0303(12) 0.0077(12) 0.0042(11) 0.0178(14)
P2 0.0704(17) 0.080(2) 0.0326(13) -0.0108(12) 0.0126(11) 0.0091(15)
P3 0.0573(16) 0.0821(19) 0.0304(12) -0.0071(12) 0.0114(11) 0.0148(14)
P4 0.0659(17) 0.0835(19) 0.0278(12) -0.0023(12) 0.0079(11) 0.0314(15)
P5 0.0586(16) 0.0809(19) 0.0337(13) 0.0063(12) 0.0122(11) 0.0139(14)
P6 0.0554(15) 0.078(2) 0.0396(13) -0.0107(12) -0.0018(11) 0.0253(14)
P1S 0.0485(14) 0.0606(16) 0.0419(13) 0.0051(11) 0.0063(10) 0.0152(12)
P2S 0.0454(13) 0.0669(17) 0.0327(12) 0.0067(11) 0.0083(10) 0.0045(12)
P3S 0.0377(12) 0.0634(17) 0.0373(12) 0.0062(11) -0.0015(10) 0.0089(11)
P4S 0.0438(13) 0.0652(17) 0.0391(13) 0.0135(11) 0.0104(10) 0.0059(12)
P5S 0.0398(13) 0.0759(18) 0.0358(12) 0.0099(12) 0.0027(10) 0.0163(12)
P6S 0.0402(13) 0.0630(16) 0.0347(12) 0.0050(10) 0.0045(9) 0.0128(11)
Cl1 0.131(3) 0.098(2) 0.0709(19) 0.0022(16) 0.0093(18) 0.060(2)
Cl2 0.0721(18) 0.089(2) 0.0727(18) 0.0042(15) 0.0081(14) 0.0029(15)
Cl3 0.0500(16) 0.222(4) 0.0613(17) 0.037(2) 0.0204(13) 0.019(2)
Cl4 0.0517(16) 0.198(4) 0.078(2) 0.014(2) 0.0152(14) 0.029(2)
Cl5 0.099(2) 0.0774(19) 0.0581(16) -0.0116(13) 0.0117(14) 0.0108(16)
Cl6 0.086(2) 0.083(2) 0.104(2) -0.0121(17) 0.0149(17) 0.0307(17)
Cl1S 0.0758(18) 0.0654(17) 0.0714(17) 0.0079(13) 0.0059(13) -0.0063(14)
Cl2S 0.0375(14) 0.139(3) 0.091(2) 0.0032(19) 0.0133(13) 0.0149(16)
Cl3S 0.085(2) 0.100(2) 0.099(2) 0.0302(18) -0.0012(17) 0.0494(18)
Cl4S 0.0779(17) 0.0694(17) 0.0649(16) 0.0088(13) -0.0079(13) 0.0303(14)
Cl5S 0.0344(13) 0.119(3) 0.101(2) -0.0050(18) 0.0105(13) 0.0077(14)
Cl6S 0.0654(16) 0.084(2) 0.0639(16) 0.0010(14) 0.0048(12) -0.0148(14)
O1 0.071(4) 0.080(5) 0.033(3) 0.004(3) 0.000(3) 0.016(4)
O2 0.054(4) 0.099(5) 0.033(3) 0.005(3) 0.007(3) 0.016(4)
O3 0.059(4) 0.103(6) 0.025(3) 0.002(3) -0.003(3) 0.023(4)
O4 0.078(5) 0.076(5) 0.040(4) -0.012(3) 0.014(3) -0.002(4)
O5 0.085(5) 0.076(5) 0.033(3) -0.003(3) 0.016(3) 0.008(4)
O6 0.069(4) 0.083(5) 0.033(3) -0.002(3) 0.013(3) 0.014(4)
O7 0.064(4) 0.076(5) 0.030(3) -0.003(3) 0.007(3) 0.023(3)
O8 0.061(4) 0.093(5) 0.029(3) -0.004(3) 0.006(3) 0.019(4)
O9 0.070(4) 0.081(5) 0.044(4) -0.019(3) 0.014(3) 0.012(4)
O10 0.069(4) 0.112(6) 0.023(3) -0.001(3) 0.010(3) 0.037(4)
O11 0.074(4) 0.086(5) 0.025(3) 0.001(3) 0.010(3) 0.031(4)
O12 0.078(4) 0.080(5) 0.029(3) -0.002(3) -0.002(3) 0.030(4)
O13 0.053(4) 0.082(5) 0.031(3) 0.005(3) 0.011(3) 0.012(3)
O14 0.063(4) 0.092(5) 0.036(3) 0.003(3) 0.008(3) 0.014(4)
O15 0.060(4) 0.081(5) 0.033(3) 0.001(3) 0.013(3) 0.014(3)
O16 0.065(4) 0.079(5) 0.036(3) -0.015(3) 0.002(3) 0.014(3)
O17 0.060(4) 0.075(5) 0.038(3) -0.007(3) 0.000(3) 0.009(3)
O18 0.062(4) 0.077(5) 0.037(3) -0.011(3) -0.005(3) 0.033(3)
O1S 0.048(3) 0.069(4) 0.036(3) 0.001(3) 0.003(3) 0.013(3)
O2S 0.048(3) 0.075(4) 0.038(3) 0.008(3) -0.005(3) 0.019(3)
O3S 0.052(4) 0.072(4) 0.039(3) 0.007(3) 0.008(3) 0.020(3)
O4S 0.050(4) 0.075(4) 0.042(3) 0.010(3) 0.010(3) 0.005(3)
O5S 0.045(3) 0.063(4) 0.037(3) 0.008(3) 0.006(3) 0.004(3)
O6S 0.040(3) 0.059(4) 0.039(3) 0.009(3) 0.001(2) 0.003(3)
O7S 0.045(3) 0.070(4) 0.035(3) 0.008(3) 0.000(3) 0.012(3)
O8S 0.046(3) 0.060(4) 0.040(3) 0.008(3) -0.002(3) 0.009(3)
O9S 0.037(3) 0.055(4) 0.037(3) 0.009(3) 0.000(2) -0.003(3)
O10S 0.046(3) 0.051(4) 0.033(3) 0.008(3) 0.007(2) 0.004(3)
O11S 0.056(4) 0.072(4) 0.039(3) 0.017(3) 0.012(3) 0.016(3)
O12S 0.040(3) 0.062(4) 0.036(3) 0.011(3) 0.009(2) 0.008(3)
O13S 0.036(3) 0.073(4) 0.036(3) 0.012(3) 0.005(2) 0.017(3)
O14S 0.040(3) 0.077(5) 0.038(3) 0.007(3) 0.004(2) 0.014(3)
O15S 0.042(3) 0.070(4) 0.041(3) 0.012(3) -0.006(3) 0.015(3)
O16S 0.027(3) 0.072(4) 0.039(3) 0.008(3) 0.002(2) 0.013(3)
O17S 0.039(3) 0.065(4) 0.043(3) 0.004(3) 0.007(3) 0.012(3)
O18S 0.045(3) 0.067(4) 0.030(3) 0.000(3) 0.002(2) 0.013(3)
N1 0.096(7) 0.092(7) 0.030(4) -0.004(4) 0.011(4) -0.008(6)
N2 0.101(7) 0.061(5) 0.038(4) 0.004(4) 0.005(4) 0.031(5)
N3 0.063(5) 0.070(5) 0.038(4) 0.022(4) 0.010(4) 0.018(4)
N4 0.080(6) 0.068(6) 0.041(4) 0.000(4) 0.004(4) 0.031(5)
N5 0.051(5) 0.103(8) 0.097(7) -0.010(6) -0.023(5) 0.018(5)
N6 0.110(8) 0.088(8) 0.123(9) 0.009(7) 0.033(7) 0.039(6)
N5S 0.036(4) 0.103(7) 0.083(6) -0.012(5) 0.007(4) 0.009(5)
N6S 0.134(4) 0.134(4) 0.134(4) 0.0102(11) 0.0060(10) 0.0050(10)
C1 0.039(5) 0.067(7) 0.043(5) 0.006(5) 0.002(4) 0.007(5)
C2 0.059(6) 0.066(7) 0.058(6) 0.012(5) 0.009(5) 0.012(5)
C3 0.058(7) 0.066(8) 0.094(9) -0.020(7) 0.004(6) 0.013(6)
C4 0.052(6) 0.084(8) 0.065(7) -0.004(6) -0.011(5) 0.011(6)
C5 0.065(7) 0.085(8) 0.047(6) 0.017(5) 0.000(5) 0.017(6)
C6 0.061(6) 0.072(7) 0.052(6) 0.013(5) 0.000(5) 0.006(5)
C7 0.074(7) 0.080(7) 0.046(6) 0.013(5) 0.009(5) 0.028(6)
C8 0.056(6) 0.060(7) 0.099(8) 0.021(6) 0.024(6) 0.011(5)
C9 0.054(7) 0.086(10) 0.171(14) -0.014(9) 0.000(8) 0.004(7)
C10 0.058(7) 0.173(13) 0.071(8) 0.061(8) 0.012(6) 0.012(8)
C11 0.060(7) 0.086(9) 0.100(9) 0.023(7) -0.002(6) 0.001(6)
C12 0.059(6) 0.065(7) 0.094(9) -0.007(6) 0.015(6) 0.004(5)
C13 0.063(3) 0.063(3) 0.063(3) 0.0045(10) 0.0036(10) 0.0021(10)
C14 0.073(3) 0.074(3) 0.074(3) 0.0054(10) 0.0039(10) 0.0022(10)
C15 0.091(4) 0.091(4) 0.091(4) 0.0071(10) 0.0040(10) 0.0024(10)
C16 0.096(4) 0.097(4) 0.097(4) 0.0070(10) 0.0046(10) 0.0032(10)
C17 0.084(3) 0.084(3) 0.085(3) 0.0054(10) 0.0049(10) 0.0026(10)
C18 0.066(7) 0.089(8) 0.051(6) -0.016(6) 0.019(5) -0.005(6)
C19 0.056(6) 0.080(8) 0.078(7) -0.006(6) 0.013(5) 0.006(6)
C20 0.066(7) 0.127(11) 0.068(7) 0.009(7) 0.012(6) -0.012(7)
C21 0.151(6) 0.151(6) 0.154(6) 0.012(2) 0.008(2) 0.005(2)
C22 0.107(5) 0.107(5) 0.109(5) 0.006(2) 0.010(2) 0.003(2)
C23 0.066(6) 0.050(6) 0.036(5) -0.013(4) 0.005(4) 0.001(5)
C24 0.069(7) 0.064(7) 0.054(6) -0.012(5) 0.014(5) 0.008(5)
C25 0.079(7) 0.064(7) 0.033(5) -0.016(4) -0.001(5) 0.009(5)
C26 0.070(7) 0.070(7) 0.041(5) -0.012(5) 0.019(5) 0.005(5)
C27 0.060(6) 0.073(7) 0.054(6) -0.014(5) 0.011(5) 0.001(5)
C28 0.062(6) 0.072(7) 0.043(5) -0.011(5) -0.003(5) 0.008(5)
C29 0.056(6) 0.070(7) 0.049(6) -0.007(5) 0.012(4) -0.002(5)
C30 0.073(7) 0.090(8) 0.059(7) -0.001(6) 0.003(5) 0.003(6)
C31 0.083(8) 0.117(10) 0.046(6) -0.005(6) -0.002(5) 0.005(7)
C32 0.074(7) 0.101(9) 0.057(6) -0.007(6) 0.016(5) -0.005(6)
C33 0.060(7) 0.112(10) 0.071(7) -0.025(7) -0.005(5) 0.006(6)
C34 0.101(8) 0.068(7) 0.045(6) 0.013(5) 0.029(6) 0.049(6)
C35 0.094(8) 0.062(7) 0.035(5) 0.010(4) 0.006(5) 0.022(6)
C36 0.129(10) 0.069(8) 0.038(6) -0.007(5) 0.029(6) 0.009(7)
C37 0.177(14) 0.066(8) 0.027(6) -0.007(5) 0.023(7) 0.018(8)
C38 0.123(10) 0.067(7) 0.045(6) -0.001(5) 0.044(7) 0.019(7)
C39 0.106(9) 0.084(8) 0.039(6) -0.003(5) 0.008(6) 0.043(7)
C40 0.075(7) 0.070(7) 0.045(5) 0.010(5) 0.016(5) 0.025(5)
C41 0.109(10) 0.082(8) 0.061(7) -0.006(6) -0.001(6) 0.026(7)
C42 0.161(12) 0.100(9) 0.029(6) -0.014(6) 0.007(7) 0.014(9)
C43 0.139(12) 0.103(10) 0.074(8) -0.005(7) 0.043(8) 0.011(9)
C44 0.098(9) 0.110(10) 0.049(6) -0.004(6) 0.003(6) 0.042(7)
C45 0.071(7) 0.082(8) 0.047(6) 0.023(5) 0.018(5) 0.003(6)
C46 0.068(7) 0.072(8) 0.053(6) 0.005(5) -0.006(5) -0.007(6)
C47 0.089(9) 0.105(10) 0.061(8) 0.011(7) -0.013(6) -0.018(7)
C48 0.079(8) 0.137(13) 0.053(7) 0.025(8) 0.002(6) -0.031(8)
C49 0.113(10) 0.077(8) 0.061(7) 0.008(6) 0.036(7) -0.010(7)
C50 0.099(9) 0.094(9) 0.050(6) 0.005(6) 0.032(6) 0.006(7)
C51 0.070(7) 0.094(8) 0.045(6) 0.005(5) 0.013(5) 0.003(6)
C52 0.069(7) 0.092(9) 0.063(7) 0.003(6) 0.008(5) 0.010(6)
C53 0.097(10) 0.097(10) 0.108(10) 0.018(8) -0.036(8) -0.002(8)
C54 0.141(12) 0.146(13) 0.069(8) 0.029(8) 0.058(8) 0.002(10)
C55 0.113(10) 0.107(10) 0.076(8) 0.026(7) 0.052(7) 0.020(8)
C56 0.056(6) 0.044(6) 0.072(7) 0.002(5) -0.004(5) 0.022(5)
C57 0.060(6) 0.056(7) 0.059(6) -0.010(5) -0.011(5) 0.022(5)
C58 0.101(9) 0.054(7) 0.077(8) 0.005(6) -0.020(7) 0.028(7)
C59 0.128(12) 0.087(10) 0.091(10) 0.004(8) -0.054(8) 0.025(9)
C60 0.083(8) 0.067(8) 0.100(10) -0.016(7) -0.038(7) 0.008(6)
C61 0.054(7) 0.076(8) 0.094(9) 0.006(7) -0.011(6) 0.023(6)
C62 0.069(7) 0.079(8) 0.052(6) -0.015(5) 0.007(5) 0.028(6)
C63 0.088(8) 0.061(8) 0.111(10) -0.002(6) -0.020(7) 0.011(6)
C64 0.204(17) 0.120(12) 0.082(10) 0.011(8) -0.036(10) 0.068(12)
C65 0.110(11) 0.090(10) 0.149(13) -0.004(9) -0.054(9) -0.008(8)
C66 0.064(7) 0.082(9) 0.118(10) 0.000(8) 0.025(7) -0.008(6)
C67 0.130(5) 0.130(5) 0.130(5) 0.0092(11) 0.0060(10) 0.0038(10)
C68 0.117(10) 0.086(9) 0.075(8) 0.005(6) 0.031(7) 0.018(8)
C69 0.113(5) 0.113(5) 0.112(5) 0.0079(11) 0.0052(10) 0.0036(10)
C70 0.107(9) 0.088(8) 0.050(6) -0.005(6) 0.033(6) 0.002(7)
C71 0.126(12) 0.157(15) 0.070(9) 0.011(9) 0.023(8) 0.014(11)
C72 0.164(7) 0.163(7) 0.162(7) 0.011(2) 0.007(2) 0.005(2)
C73 0.082(3) 0.082(3) 0.081(3) 0.0054(10) 0.0032(10) 0.0032(10)
C74 0.105(10) 0.090(9) 0.096(9) -0.031(7) -0.039(8) 0.024(8)
C75 0.179(14) 0.114(11) 0.039(6) 0.008(6) 0.033(7) 0.064(10)
C76 0.120(10) 0.088(9) 0.056(7) 0.008(6) 0.028(6) 0.051(8)
C77 0.100(4) 0.099(4) 0.099(4) 0.0070(10) 0.0045(10) 0.0037(10)
C78 0.094(8) 0.082(8) 0.073(8) 0.007(6) 0.005(6) 0.023(7)
C79 0.178(5) 0.179(5) 0.178(5) 0.0125(10) 0.0079(9) 0.0056(9)
C80 0.178(5) 0.179(5) 0.178(5) 0.0125(10) 0.0079(9) 0.0056(9)
C81 0.070(6) 0.107(9) 0.238(13) 0.010(10) -0.024(7) 0.026(7)
C82 0.070(6) 0.107(9) 0.238(13) 0.010(10) -0.024(7) 0.026(7)
C83 0.059(8) 0.139(13) 0.125(12) 0.031(9) -0.020(8) 0.000(8)
C84 0.074(9) 0.159(14) 0.153(14) 0.071(11) 0.043(9) 0.008(9)
C85 0.187(6) 0.187(6) 0.187(6) 0.0131(10) 0.0088(9) 0.0057(9)
C86 0.187(6) 0.187(6) 0.187(6) 0.0131(10) 0.0088(9) 0.0057(9)
C87 0.226(7) 0.226(7) 0.226(7) 0.0160(8) 0.0101(8) 0.0063(7)
C88 0.226(7) 0.226(7) 0.226(7) 0.0160(8) 0.0101(8) 0.0063(7)
C89 0.152(4) 0.152(5) 0.152(5) 0.0100(10) 0.0075(9) 0.0045(9)
C90 0.152(4) 0.152(5) 0.152(5) 0.0100(10) 0.0075(9) 0.0045(9)
C1S 0.058(6) 0.055(6) 0.068(7) -0.006(5) 0.004(5) 0.023(5)
C2S 0.064(7) 0.057(7) 0.068(7) 0.003(5) 0.016(5) 0.009(5)
C3S 0.073(7) 0.070(7) 0.072(7) -0.003(6) 0.007(6) 0.018(6)
C4S 0.079(8) 0.079(8) 0.082(8) -0.016(6) 0.025(7) -0.001(7)
C5S 0.080(8) 0.065(8) 0.101(9) 0.001(7) 0.027(7) 0.018(6)
C6S 0.059(7) 0.062(7) 0.083(8) 0.003(6) -0.002(6) 0.018(5)
C7S 0.066(6) 0.063(7) 0.058(6) 0.007(5) 0.017(5) 0.023(5)
C8S 0.069(7) 0.077(8) 0.104(9) -0.018(7) -0.011(6) 0.026(6)
C9S 0.098(9) 0.089(9) 0.056(7) -0.012(6) 0.013(6) 0.000(7)
C10S 0.066(7) 0.091(9) 0.132(11) -0.015(8) 0.030(7) 0.021(7)
C11S 0.061(7) 0.080(8) 0.097(9) -0.015(6) -0.006(6) 0.019(6)
C12S 0.038(5) 0.069(7) 0.048(5) 0.014(5) 0.012(4) -0.010(5)
C13S 0.036(5) 0.071(7) 0.063(6) 0.017(5) -0.001(4) -0.003(5)
C14S 0.055(6) 0.075(8) 0.081(8) 0.026(6) -0.001(5) 0.008(6)
C15S 0.071(8) 0.137(12) 0.057(7) 0.020(7) 0.020(6) 0.008(8)
C16S 0.066(7) 0.124(11) 0.061(7) 0.012(7) 0.032(6) 0.030(7)
C17S 0.059(6) 0.101(9) 0.045(6) 0.022(6) 0.020(5) 0.010(6)
C18S 0.041(5) 0.074(7) 0.035(5) 0.008(4) 0.010(4) 0.004(5)
C19S 0.046(6) 0.083(8) 0.074(7) 0.006(6) -0.002(5) 0.006(5)
C20S 0.095(4) 0.097(4) 0.096(4) 0.010(2) 0.004(2) 0.002(2)
C21S 0.102(4) 0.104(4) 0.102(4) 0.007(2) 0.007(2) 0.004(2)
C22S 0.077(8) 0.095(9) 0.070(7) 0.005(6) 0.025(6) 0.015(7)
C23S 0.066(7) 0.053(6) 0.063(7) 0.010(5) -0.016(5) 0.010(5)
C24S 0.053(6) 0.081(8) 0.069(7) 0.004(6) -0.028(5) 0.017(6)
C25S 0.075(3) 0.075(3) 0.076(3) 0.0053(10) 0.0024(10) 0.0022(10)
C26S 0.081(3) 0.081(3) 0.080(3) 0.0059(10) 0.0028(10) 0.0026(10)
C27S 0.081(3) 0.081(3) 0.081(3) 0.0058(10) 0.0034(10) 0.0028(10)
C28S 0.081(7) 0.088(8) 0.040(6) 0.012(5) -0.004(5) 0.038(7)
C29S 0.048(5) 0.061(6) 0.045(5) 0.009(4) -0.002(4) 0.006(5)
C30S 0.052(6) 0.081(8) 0.104(9) 0.022(7) -0.011(6) 0.011(6)
C31S 0.118(5) 0.118(5) 0.119(5) 0.007(2) 0.002(2) 0.004(2)
C32S 0.138(6) 0.138(6) 0.136(6) 0.011(2) 0.006(2) 0.004(2)
C33S 0.084(8) 0.076(8) 0.078(8) 0.039(6) 0.002(6) 0.004(7)
C34S 0.040(5) 0.055(6) 0.039(5) 0.012(4) 0.009(4) 0.000(4)
C35S 0.048(6) 0.067(7) 0.058(6) -0.001(5) 0.001(5) -0.002(5)
C36S 0.053(6) 0.059(6) 0.057(6) 0.011(5) 0.008(5) -0.010(5)
C37S 0.061(6) 0.088(8) 0.035(5) 0.015(5) 0.009(4) 0.004(6)
C38S 0.052(6) 0.084(8) 0.049(6) 0.003(5) 0.005(5) 0.012(5)
C39S 0.045(5) 0.076(7) 0.044(5) 0.012(5) 0.011(4) 0.009(5)
C40S 0.045(5) 0.056(6) 0.044(5) 0.012(4) 0.012(4) 0.002(4)
C41S 0.063(6) 0.067(7) 0.063(6) 0.012(5) 0.013(5) 0.008(5)
C42S 0.087(8) 0.069(7) 0.067(7) 0.015(5) -0.009(6) 0.000(6)
C43S 0.066(7) 0.142(11) 0.061(7) 0.014(7) 0.037(6) 0.019(7)
C44S 0.053(6) 0.071(7) 0.085(8) 0.017(6) 0.019(5) 0.020(5)
C45S 0.042(6) 0.082(8) 0.064(7) 0.009(6) -0.010(5) 0.021(6)
C46S 0.061(7) 0.103(9) 0.045(6) -0.004(6) -0.005(5) 0.026(6)
C47S 0.077(3) 0.077(3) 0.076(3) 0.0058(10) 0.0030(10) 0.0035(10)
C48S 0.088(4) 0.089(4) 0.088(4) 0.0054(10) 0.0029(10) 0.0042(10)
C49S 0.079(3) 0.080(3) 0.081(3) 0.0051(10) 0.0032(10) 0.0032(10)
C50S 0.042(6) 0.083(8) 0.068(7) 0.014(6) -0.015(5) 0.031(6)
C51S 0.054(6) 0.083(7) 0.033(5) 0.004(4) -0.008(4) 0.034(5)
C52S 0.107(10) 0.135(12) 0.061(7) 0.041(7) 0.010(7) 0.073(9)
C53S 0.132(6) 0.133(6) 0.131(6) 0.009(2) 0.005(2) 0.007(2)
C54S 0.110(5) 0.110(5) 0.112(5) 0.006(2) 0.003(2) 0.006(2)
C55S 0.052(7) 0.094(9) 0.124(11) 0.012(8) -0.007(7) 0.012(6)
C56S 0.038(5) 0.058(6) 0.046(5) -0.001(4) 0.004(4) 0.012(4)
C57S 0.058(6) 0.051(6) 0.076(7) 0.007(5) 0.020(5) 0.005(5)
C58S 0.064(7) 0.065(7) 0.100(9) -0.002(7) 0.042(7) 0.017(6)
C59S 0.139(12) 0.053(7) 0.078(9) -0.001(6) 0.059(9) -0.006(8)
C60S 0.103(9) 0.049(6) 0.050(6) -0.002(5) 0.000(6) -0.009(6)
C61S 0.072(7) 0.063(7) 0.040(5) 0.006(4) -0.003(5) 0.004(5)
C62S 0.051(5) 0.060(6) 0.037(5) 0.009(4) 0.000(4) 0.007(5)
C63S 0.040(6) 0.085(8) 0.106(9) -0.003(7) -0.016(6) 0.011(5)
C64S 0.098(4) 0.098(4) 0.101(4) 0.006(2) 0.009(2) 0.003(2)
C65S 0.187(14) 0.090(9) 0.040(6) -0.008(6) -0.009(7) 0.000(9)
C66S 0.049(6) 0.104(9) 0.055(6) 0.025(6) -0.004(5) -0.006(6)
C67S 0.133(11) 0.127(12) 0.050(7) 0.007(7) -0.006(7) 0.067(10)
C68S 0.081(8) 0.071(8) 0.060(7) 0.010(6) 0.009(5) 0.010(6)
C69S 0.126(11) 0.097(10) 0.045(6) -0.015(6) -0.009(6) 0.012(8)
C70S 0.063(7) 0.085(8) 0.076(8) -0.017(6) -0.027(6) 0.001(6)
C71S 0.114(10) 0.149(12) 0.043(6) 0.009(7) 0.015(6) 0.039(9)
C72S 0.068(7) 0.101(9) 0.052(6) 0.004(6) 0.017(5) 0.023(6)
C73S 0.098(4) 0.098(4) 0.097(4) 0.0068(10) 0.0049(10) 0.0036(10)
C74S 0.055(6) 0.085(8) 0.058(6) 0.013(5) 0.012(5) 0.018(5)
C75S 0.099(4) 0.100(4) 0.099(4) 0.0071(10) 0.0046(10) 0.0028(10)
C76S 0.076(7) 0.090(8) 0.053(6) -0.004(5) -0.021(5) 0.022(6)
C77S 0.116(5) 0.116(5) 0.116(5) 0.0085(11) 0.0054(10) 0.0031(10)
C78S 0.089(8) 0.075(8) 0.051(6) 0.014(5) 0.021(5) 0.015(6)
C79S 0.180(5) 0.180(5) 0.180(5) 0.0128(10) 0.0081(9) 0.0053(9)
C80S 0.180(5) 0.180(5) 0.180(5) 0.0128(10) 0.0081(9) 0.0053(9)
C81S 0.113(5) 0.114(5) 0.114(5) 0.0082(11) 0.0054(10) 0.0035(10)
C82S 0.197(9) 0.198(9) 0.200(9) 0.014(2) 0.009(2) 0.005(2)
C83S 0.150(5) 0.151(5) 0.150(5) 0.0112(11) 0.0071(10) 0.0045(10)
C84S 0.150(5) 0.151(5) 0.150(5) 0.0112(11) 0.0071(10) 0.0045(10)
C85S 0.338(9) 0.338(9) 0.338(9) 0.0239(9) 0.0155(8) 0.0096(7)
C86S 0.338(9) 0.338(9) 0.338(9) 0.0239(9) 0.0155(8) 0.0096(7)
C87S 0.263(9) 0.264(9) 0.264(9) 0.0187(11) 0.0127(10) 0.0072(9)
C88S 0.263(9) 0.264(9) 0.264(9) 0.0187(11) 0.0127(10) 0.0072(9)
C89S 0.338(9) 0.338(9) 0.338(9) 0.0239(9) 0.0155(8) 0.0096(7)
C1A 0.176(8) 0.176(8) 0.176(8) 0.013(2) 0.009(2) 0.005(2)
O19 0.053(8) 0.065(9) 0.071(9) 0.006(7) -0.001(6) 0.007(7)
O1A 0.068(9) 0.106(12) 0.076(10) 0.018(8) 0.001(7) -0.008(8)
O1B 0.077(11) 0.136(15) 0.081(11) -0.010(11) 0.021(9) 0.033(11)
O1C 0.075(10) 0.123(14) 0.102(12) 0.038(10) -0.010(9) 0.004(10)

loop_
_atom_type_symbol
_atom_type_description
_atom_type_scat_dispersion_real
_atom_type_scat_dispersion_imag
_atom_type_scat_source
C C 0.0033 0.0016 'International Tables Vol C Tables 4.2.6.8 and 6.1.1.4'
H H 0.0000 0.0000 'International Tables Vol C Tables 4.2.6.8 and 6.1.1.4'
O O 0.0106 0.0060 'International Tables Vol C Tables 4.2.6.8 and 6.1.1.4'
P P 0.1023 0.0942 'International Tables Vol C Tables 4.2.6.8 and 6.1.1.4'
Cl Cl 0.1484 0.1585 'International Tables Vol C Tables 4.2.6.8 and 6.1.1.4'
Zn Zn 0.2839 1.4301 'International Tables Vol C Tables 4.2.6.8 and 6.1.1.4'
N N 0.0061 0.0033 'International Tables Vol C Tables 4.2.6.8 and 6.1.1.4'

loop_
_geom_angle_atom_site_label_1
_geom_angle_atom_site_label_2
_geom_angle_atom_site_label_3
_geom_angle
O1 Zn1 N1 105.0(3)
O4 Zn1 O1 112.7(3)
O4 Zn1 N1 106.3(3)
O7 Zn1 O1 111.5(3)
O7 Zn1 O4 111.0(3)
O7 Zn1 N1 109.9(3)
O2 Zn2 Cl1 108.8(2)
O2 Zn2 O10 97.8(3)
O5 Zn2 Cl1 112.4(2)
O5 Zn2 O2 118.8(2)
O5 Zn2 O10 100.7(3)
O10 Zn2 Cl1 117.79(19)
O3 Zn3 Cl2 112.1(2)
O3 Zn3 O8 119.9(3)
O3 Zn3 O13 100.0(2)
O8 Zn3 Cl2 110.2(2)
O8 Zn3 O13 96.9(2)
O13 Zn3 Cl2 116.8(2)
O2 Zn4 Cl3 117.15(19)
O11 Zn4 Cl3 111.4(2)
O11 Zn4 O2 100.7(3)
O11 Zn4 O13 121.1(2)
O13 Zn4 Cl3 107.8(2)
O13 Zn4 O2 98.5(2)
O6 Zn5 Cl4 107.8(2)
O6 Zn5 O16 98.7(2)
O9 Zn5 Cl4 113.0(2)
O9 Zn5 O6 119.6(3)
O9 Zn5 O16 100.8(3)
O16 Zn5 Cl4 116.42(19)
O6 Zn6 Cl5 118.9(2)
O10 Zn6 Cl5 106.8(2)
O10 Zn6 O6 96.5(2)
O17 Zn6 Cl5 112.5(2)
O17 Zn6 O6 99.4(2)
O17 Zn6 O10 122.4(3)
O8 Zn7 Cl6 114.79(18)
O14 Zn7 Cl6 114.3(2)
O14 Zn7 O8 101.2(2)
O14 Zn7 O16 118.8(2)
O16 Zn7 Cl6 107.46(19)
O16 Zn7 O8 99.5(3)
O12 Zn8 N2 108.8(3)
O15 Zn8 O12 111.2(3)
O15 Zn8 O18 109.7(2)
O15 Zn8 N2 106.9(3)
O18 Zn8 O12 112.2(3)
O18 Zn8 N2 107.9(3)
O1S Zn1S O4S 109.7(2)
O1S Zn1S O7S 110.8(2)
O1S Zn1S N4 109.8(3)
O4S Zn1S O7S 109.9(2)
O4S Zn1S N4 107.3(3)
O7S Zn1S N4 109.3(3)
O2S Zn2S Cl1S 107.81(19)
O8S Zn2S Cl1S 112.11(19)
O8S Zn2S O2S 120.9(2)
O8S Zn2S O10S 101.5(2)
O10S Zn2S Cl1S 117.22(17)
O10S Zn2S O2S 96.8(2)
O3S Zn3S Cl2S 111.61(18)
O3S Zn3S O5S 118.9(2)
O3S Zn3S O13S 103.3(2)
O5S Zn3S Cl2S 108.57(19)
O5S Zn3S O13S 98.2(2)
O13S Zn3S Cl2S 115.79(17)
O2S Zn4S Cl3S 114.63(18)
O11S Zn4S Cl3S 115.90(19)
O11S Zn4S O2S 101.3(2)
O11S Zn4S O13S 118.3(2)
O13S Zn4S Cl3S 106.76(17)
O13S Zn4S O2S 98.9(2)
O6S Zn5S Cl4S 115.78(18)
O6S Zn5S O9S 119.8(2)
O6S Zn5S O16S 101.9(2)
O9S Zn5S Cl4S 104.74(17)
O9S Zn5S O16S 99.1(2)
O16S Zn5S Cl4S 114.69(17)
O9S Zn6S Cl5S 116.06(17)
O10S Zn6S Cl5S 108.59(18)
O10S Zn6S O9S 97.8(2)
O17S Zn6S Cl5S 112.61(17)
O17S Zn6S O9S 102.3(2)
O17S Zn6S O10S 118.7(2)
O5S Zn7S Cl6S 115.81(18)
O14S Zn7S Cl6S 114.5(2)
O14S Zn7S O5S 101.1(2)
O14S Zn7S O16S 119.1(2)
O16S Zn7S Cl6S 108.08(19)
O16S Zn7S O5S 97.1(2)
O12S Zn8S N3 106.1(3)
O15S Zn8S O12S 112.1(2)
O15S Zn8S N3 107.7(3)
O18S Zn8S O12S 111.0(2)
O18S Zn8S O15S 111.0(2)
O18S Zn8S N3 108.8(3)
O1 P1 O2 109.0(4)
O1 P1 C7 109.2(4)
O2 P1 C7 105.5(4)
O3 P1 O1 114.3(4)
O3 P1 O2 110.1(4)
O3 P1 C7 108.4(5)
O4 P2 O6 107.7(4)
O4 P2 C18 108.8(4)
O5 P2 O4 114.1(4)
O5 P2 O6 110.0(3)
O5 P2 C18 111.3(5)
O6 P2 C18 104.5(4)
O7 P3 O8 109.0(3)
O7 P3 C29 108.8(4)
O8 P3 C29 105.5(4)
O9 P3 O7 114.2(4)
O9 P3 O8 109.7(3)
O9 P3 C29 109.3(4)
O10 P4 C40 105.2(4)
O11 P4 O10 110.2(3)
O11 P4 C40 109.8(4)
O12 P4 O10 107.8(3)
O12 P4 O11 115.3(4)
O12 P4 C40 108.2(4)
O13 P5 C51 105.8(4)
O14 P5 O13 108.9(3)
O14 P5 O15 115.4(3)
O14 P5 C51 110.4(5)
O15 P5 O13 108.4(4)
O15 P5 C51 107.6(4)
O16 P6 C62 105.6(4)
O17 P6 O16 108.7(4)
O17 P6 O18 114.7(3)
O17 P6 C62 111.1(5)
O18 P6 O16 109.2(4)
O18 P6 C62 107.0(4)
O1S P1S O2S 109.1(3)
O1S P1S O3S 115.6(4)
O1S P1S C7S 107.4(4)
O2S P1S C7S 106.3(4)
O3S P1S O2S 109.4(3)
O3S P1S C7S 108.7(4)
O4S P2S O5S 108.6(3)
O4S P2S C18S 107.4(4)
O5S P2S C18S 105.4(3)
O6S P2S O4S 115.1(3)
O6S P2S O5S 109.2(3)
O6S P2S C18S 110.7(4)
O7S P3S O9S 108.2(3)
O7S P3S C29S 108.0(4)
O8S P3S O7S 115.1(3)
O8S P3S O9S 109.5(3)
O8S P3S C29S 109.7(4)
O9S P3S C29S 106.0(3)
O10S P4S C40S 104.3(3)
O11S P4S O10S 108.9(3)
O11S P4S C40S 110.4(4)
O12S P4S O10S 109.7(3)
O12S P4S O11S 115.0(3)
O12S P4S C40S 107.9(4)
O13S P5S C51S 105.7(4)
O14S P5S O13S 109.4(3)
O14S P5S O15S 114.8(3)
O14S P5S C51S 109.0(4)
O15S P5S O13S 108.9(3)
O15S P5S C51S 108.6(4)
O16S P6S C62S 105.7(4)
O17S P6S O16S 109.0(3)
O17S P6S C62S 110.2(4)
O18S P6S O16S 109.5(3)
O18S P6S O17S 114.6(3)
O18S P6S C62S 107.4(4)
P1 O1 Zn1 129.1(4)
Zn2 O2 Zn4 118.0(3)
P1 O2 Zn2 121.9(4)
P1 O2 Zn4 119.6(4)
P1 O3 Zn3 134.3(4)
P2 O4 Zn1 129.0(4)
P2 O5 Zn2 132.2(4)
Zn5 O6 Zn6 117.1(3)
P2 O6 Zn5 121.3(3)
P2 O6 Zn6 120.7(4)
P3 O7 Zn1 130.5(4)
Zn3 O8 Zn7 117.4(3)
P3 O8 Zn3 122.0(3)
P3 O8 Zn7 120.6(3)
P3 O9 Zn5 134.1(3)
Zn6 O10 Zn2 118.9(3)
P4 O10 Zn2 121.3(3)
P4 O10 Zn6 119.7(3)
P4 O11 Zn4 131.3(3)
P4 O12 Zn8 129.5(4)
Zn4 O13 Zn3 117.4(3)
P5 O13 Zn3 121.7(4)
P5 O13 Zn4 119.9(3)
P5 O14 Zn7 131.5(4)
P5 O15 Zn8 130.5(3)
Zn5 O16 Zn7 117.3(3)
P6 O16 Zn5 121.2(4)
P6 O16 Zn7 121.2(4)
P6 O17 Zn6 134.3(4)
P6 O18 Zn8 128.0(4)
P1S O1S Zn1S 131.2(4)
Zn2S O2S Zn4S 117.0(3)
P1S O2S Zn2S 120.1(3)
P1S O2S Zn4S 122.8(3)
P1S O3S Zn3S 130.8(3)
P2S O4S Zn1S 131.3(3)
Zn3S O5S Zn7S 116.7(3)
P2S O5S Zn3S 121.7(3)
P2S O5S Zn7S 120.4(3)
P2S O6S Zn5S 131.0(3)
P3S O7S Zn1S 129.5(4)
P3S O8S Zn2S 133.5(3)
Zn5S O9S Zn6S 116.1(2)
P3S O9S Zn5S 123.0(3)
P3S O9S Zn6S 120.7(3)
Zn2S O10S Zn6S 116.4(2)
P4S O10S Zn2S 121.4(3)
P4S O10S Zn6S 120.8(3)
P4S O11S Zn4S 131.7(4)
P4S O12S Zn8S 128.7(3)
Zn4S O13S Zn3S 114.8(3)
P5S O13S Zn3S 121.3(4)
P5S O13S Zn4S 123.5(3)
P5S O14S Zn7S 133.8(4)
P5S O15S Zn8S 129.4(3)
Zn5S O16S Zn7S 115.5(2)
P6S O16S Zn5S 122.7(3)
P6S O16S Zn7S 121.6(3)
P6S O17S Zn6S 132.0(3)
P6S O18S Zn8S 130.9(4)
C67 N1 Zn1 112.8(7)
C69 N1 Zn1 112.3(8)
C69 N1 C67 109.4(10)
C69 N1 C71 107.7(9)
C71 N1 Zn1 112.5(7)
C71 N1 C67 101.4(10)
C73 N2 Zn8 107.8(6)
C75 N2 Zn8 111.9(6)
C75 N2 C73 108.4(8)
C75 N2 C77 112.4(9)
C77 N2 Zn8 111.7(6)
C77 N2 C73 104.1(8)
C73S N3 Zn8S 109.2(6)
C75S N3 Zn8S 110.0(6)
C75S N3 C73S 107.6(9)
C75S N3 C77S 109.2(9)
C77S N3 Zn8S 109.8(7)
C77S N3 C73S 111.0(9)
C67S N4 Zn1S 110.7(6)
C69S N4 Zn1S 109.9(6)
C69S N4 C67S 111.7(9)
C69S N4 C71S 105.7(9)
C71S N4 Zn1S 110.5(6)
C71S N4 C67S 108.2(9)
C79 N5 H5 98.2
C79 N5 C81 117.8(14)
C79 N5 C83 120.9(12)
C81 N5 H5 100.3
C83 N5 H5 99.2
C83 N5 C81 113.8(11)
C85 N6 H6 116.1
C87 N6 H6 115.2
C87 N6 C85 96.3(12)
C87 N6 C89 110.7(14)
C89 N6 H6 116.6
C89 N6 C85 99.1(12)
C79S N5S H5S 97.2
C79S N5S C81S 119.7(13)
C79S N5S C83S 119.8(13)
C81S N5S H5S 97.0
C81S N5S C83S 115.9(11)
C83S N5S H5S 97.1
C85S N6S C87S 106(2)
C85S N6S C89S 137(2)
C87S N6S C89S 94.2(15)
C2 C1 C6 122.2(8)
C2 C1 C7 121.4(9)
C6 C1 C7 116.4(9)
C1 C2 C3 119.1(10)
C1 C2 C8 121.1(9)
C3 C2 C8 119.7(10)
C2 C3 C4 119.9(10)
C2 C3 C9 121.2(12)
C4 C3 C9 118.7(11)
C3 C4 H4 120.3
C5 C4 C3 119.5(9)
C5 C4 H4 120.3
C4 C5 C6 121.4(10)
C4 C5 C10 117.1(9)
C6 C5 C10 121.4(11)
C1 C6 C11 121.2(9)
C5 C6 C1 118.0(10)
C5 C6 C11 120.8(10)
P1 C7 H7A 108.2
P1 C7 H7B 108.2
C1 C7 P1 116.5(6)
C1 C7 H7A 108.2
C1 C7 H7B 108.2
H7A C7 H7B 107.3
C2 C8 H8A 109.5
C2 C8 H8B 109.5
C2 C8 H8C 109.5
H8A C8 H8B 109.5
H8A C8 H8C 109.5
H8B C8 H8C 109.5
C3 C9 H9A 109.5
C3 C9 H9B 109.5
C3 C9 H9C 109.5
H9A C9 H9B 109.5
H9A C9 H9C 109.5
H9B C9 H9C 109.5
C5 C10 H10A 109.5
C5 C10 H10B 109.5
C5 C10 H10C 109.5
H10A C10 H10B 109.5
H10A C10 H10C 109.5
H10B C10 H10C 109.5
C6 C11 H11A 109.5
C6 C11 H11B 109.5
C6 C11 H11C 109.5
H11A C11 H11B 109.5
H11A C11 H11C 109.5
H11B C11 H11C 109.5
C13 C12 C18 118.7(9)
C17 C12 C13 121.4(11)
C17 C12 C18 119.9(10)
C12 C13 C19 119.4(9)
C14 C13 C12 119.9(10)
C14 C13 C19 120.6(9)
C13 C14 C15 118.8(10)
C13 C14 C20 122.6(10)
C15 C14 C20 118.5(11)
C14 C15 H15 119.7
C16 C15 C14 120.6(12)
C16 C15 H15 119.7
C15 C16 C17 121.7(13)
C15 C16 C21 118.2(13)
C17 C16 C21 120.1(12)
C12 C17 C16 117.5(11)
C12 C17 C22 124.9(11)
C16 C17 C22 117.4(12)
P2 C18 H18A 108.8
P2 C18 H18B 108.8
C12 C18 P2 113.6(7)
C12 C18 H18A 108.8
C12 C18 H18B 108.8
H18A C18 H18B 107.7
C13 C19 H19A 109.5
C13 C19 H19B 109.5
C13 C19 H19C 109.5
H19A C19 H19B 109.5
H19A C19 H19C 109.5
H19B C19 H19C 109.5
C14 C20 H20A 109.5
C14 C20 H20B 109.5
C14 C20 H20C 109.5
H20A C20 H20B 109.5
H20A C20 H20C 109.5
H20B C20 H20C 109.5
C16 C21 H21A 109.5
C16 C21 H21B 109.5
C16 C21 H21C 109.5
H21A C21 H21B 109.5
H21A C21 H21C 109.5
H21B C21 H21C 109.5
C17 C22 H22A 109.5
C17 C22 H22B 109.5
C17 C22 H22C 109.5
H22A C22 H22B 109.5
H22A C22 H22C 109.5
H22B C22 H22C 109.5
C24 C23 C28 119.6(8)
C24 C23 C29 119.4(8)
C28 C23 C29 121.0(8)
C23 C24 C25 118.9(9)
C23 C24 C30 119.1(8)
C25 C24 C30 122.0(9)
C24 C25 C31 119.5(9)
C26 C25 C24 119.4(9)
C26 C25 C31 121.0(9)
C25 C26 H26 118.4
C27 C26 C25 123.3(9)
C27 C26 H26 118.4
C26 C27 C28 118.6(9)
C26 C27 C32 120.3(9)
C28 C27 C32 121.1(9)
C23 C28 C27 120.2(8)
C23 C28 C33 122.2(8)
C27 C28 C33 117.6(9)
P3 C29 H29A 108.8
P3 C29 H29B 108.8
C23 C29 P3 113.8(7)
C23 C29 H29A 108.8
C23 C29 H29B 108.8
H29A C29 H29B 107.7
C24 C30 H30A 109.5
C24 C30 H30B 109.5
C24 C30 H30C 109.5
H30A C30 H30B 109.5
H30A C30 H30C 109.5
H30B C30 H30C 109.5
C25 C31 H31A 109.5
C25 C31 H31B 109.5
C25 C31 H31C 109.5
H31A C31 H31B 109.5
H31A C31 H31C 109.5
H31B C31 H31C 109.5
C27 C32 H32A 109.5
C27 C32 H32B 109.5
C27 C32 H32C 109.5
H32A C32 H32B 109.5
H32A C32 H32C 109.5
H32B C32 H32C 109.5
C28 C33 H33A 109.5
C28 C33 H33B 109.5
C28 C33 H33C 109.5
H33A C33 H33B 109.5
H33A C33 H33C 109.5
H33B C33 H33C 109.5
C35 C34 C39 122.5(9)
C35 C34 C40 117.7(9)
C39 C34 C40 119.8(9)
C34 C35 C36 118.5(10)
C34 C35 C41 120.0(8)
C36 C35 C41 121.5(10)
C35 C36 C42 120.6(11)
C37 C36 C35 117.2(11)
C37 C36 C42 122.2(10)
C36 C37 H37 117.1
C36 C37 C38 125.8(10)
C38 C37 H37 117.1
C37 C38 C39 116.6(11)
C37 C38 C43 121.5(10)
C39 C38 C43 121.8(12)
C34 C39 C44 123.1(9)
C38 C39 C34 119.3(10)
C38 C39 C44 117.6(10)
P4 C40 H40A 108.7
P4 C40 H40B 108.7
C34 C40 P4 114.1(7)
C34 C40 H40A 108.7
C34 C40 H40B 108.7
H40A C40 H40B 107.6
C35 C41 H41A 109.5
C35 C41 H41B 109.5
C35 C41 H41C 109.5
H41A C41 H41B 109.5
H41A C41 H41C 109.5
H41B C41 H41C 109.5
C36 C42 H42A 109.5
C36 C42 H42B 109.5
C36 C42 H42C 109.5
H42A C42 H42B 109.5
H42A C42 H42C 109.5
H42B C42 H42C 109.5
C38 C43 H43A 109.5
C38 C43 H43B 109.5
C38 C43 H43C 109.5
H43A C43 H43B 109.5
H43A C43 H43C 109.5
H43B C43 H43C 109.5
C39 C44 H44A 109.5
C39 C44 H44B 109.5
C39 C44 H44C 109.5
H44A C44 H44B 109.5
H44A C44 H44C 109.5
H44B C44 H44C 109.5
C46 C45 C50 121.0(9)
C46 C45 C51 120.5(9)
C50 C45 C51 118.4(10)
C45 C46 C47 119.5(10)
C45 C46 C52 123.1(10)
C47 C46 C52 117.1(11)
C46 C47 C48 116.5(12)
C46 C47 C53 120.9(11)
C48 C47 C53 122.4(12)
C47 C48 H48 117.8
C49 C48 C47 124.3(11)
C49 C48 H48 117.8
C48 C49 C54 117.7(11)
C50 C49 C48 118.1(11)
C50 C49 C54 124.2(12)
C45 C50 C55 119.8(10)
C49 C50 C45 120.3(11)
C49 C50 C55 119.9(10)
P5 C51 H51A 108.8
P5 C51 H51B 108.8
C45 C51 P5 114.0(7)
C45 C51 H51A 108.8
C45 C51 H51B 108.8
H51A C51 H51B 107.7
C46 C52 H52A 109.5
C46 C52 H52B 109.5
C46 C52 H52C 109.5
H52A C52 H52B 109.5
H52A C52 H52C 109.5
H52B C52 H52C 109.5
C47 C53 H53A 109.5
C47 C53 H53B 109.5
C47 C53 H53C 109.5
H53A C53 H53B 109.5
H53A C53 H53C 109.5
H53B C53 H53C 109.5
C49 C54 H54A 109.5
C49 C54 H54B 109.5
C49 C54 H54C 109.5
H54A C54 H54B 109.5
H54A C54 H54C 109.5
H54B C54 H54C 109.5
C50 C55 H55A 109.5
C50 C55 H55B 109.5
C50 C55 H55C 109.5
H55A C55 H55B 109.5
H55A C55 H55C 109.5
H55B C55 H55C 109.5
C57 C56 C62 116.3(9)
C61 C56 C57 122.4(10)
C61 C56 C62 121.4(10)
C56 C57 C63 122.6(9)
C58 C57 C56 118.8(10)
C58 C57 C63 118.6(11)
C57 C58 C59 120.5(11)
C57 C58 C64 121.9(12)
C59 C58 C64 117.6(11)
C58 C59 H59 119.4
C58 C59 C60 121.1(11)
C60 C59 H59 119.4
C59 C60 C65 119.3(11)
C61 C60 C59 117.9(11)
C61 C60 C65 122.7(13)
C56 C61 C60 119.3(12)
C56 C61 C66 120.9(10)
C60 C61 C66 119.8(12)
P6 C62 H62A 108.4
P6 C62 H62B 108.4
C56 C62 P6 115.6(6)
C56 C62 H62A 108.4
C56 C62 H62B 108.4
H62A C62 H62B 107.4
C57 C63 H63A 109.5
C57 C63 H63B 109.5
C57 C63 H63C 109.5
H63A C63 H63B 109.5
H63A C63 H63C 109.5
H63B C63 H63C 109.5
C58 C64 H64A 109.5
C58 C64 H64B 109.5
C58 C64 H64C 109.5
H64A C64 H64B 109.5
H64A C64 H64C 109.5
H64B C64 H64C 109.5
C60 C65 H65A 109.5
C60 C65 H65B 109.5
C60 C65 H65C 109.5
H65A C65 H65B 109.5
H65A C65 H65C 109.5
H65B C65 H65C 109.5
C61 C66 H66A 109.5
C61 C66 H66B 109.5
C61 C66 H66C 109.5
H66A C66 H66B 109.5
H66A C66 H66C 109.5
H66B C66 H66C 109.5
N1 C67 H67A 107.8
N1 C67 H67B 107.8
H67A C67 H67B 107.1
C68 C67 N1 118.1(12)
C68 C67 H67A 107.8
C68 C67 H67B 107.8
C67 C68 H68A 109.5
C67 C68 H68B 109.5
C67 C68 H68C 109.5
H68A C68 H68B 109.5
H68A C68 H68C 109.5
H68B C68 H68C 109.5
N1 C69 H69A 109.1
N1 C69 H69B 109.1
N1 C69 C70 112.4(10)
H69A C69 H69B 107.9
C70 C69 H69A 109.1
C70 C69 H69B 109.1
C69 C70 H70A 109.5
C69 C70 H70B 109.5
C69 C70 H70C 109.5
H70A C70 H70B 109.5
H70A C70 H70C 109.5
H70B C70 H70C 109.5
N1 C71 H71A 109.7
N1 C71 H71B 109.7
N1 C71 C72 109.8(12)
H71A C71 H71B 108.2
C72 C71 H71A 109.7
C72 C71 H71B 109.7
C71 C72 H72A 109.5
C71 C72 H72B 109.5
C71 C72 H72C 109.5
H72A C72 H72B 109.5
H72A C72 H72C 109.5
H72B C72 H72C 109.5
N2 C73 H73A 108.1
N2 C73 H73B 108.1
H73A C73 H73B 107.3
C74 C73 N2 116.9(9)
C74 C73 H73A 108.1
C74 C73 H73B 108.1
C73 C74 H74A 109.5
C73 C74 H74B 109.5
C73 C74 H74C 109.5
H74A C74 H74B 109.5
H74A C74 H74C 109.5
H74B C74 H74C 109.5
N2 C75 H75A 107.5
N2 C75 H75B 107.5
N2 C75 C76 119.3(11)
H75A C75 H75B 107.0
C76 C75 H75A 107.5
C76 C75 H75B 107.5
C75 C76 H76A 109.5
C75 C76 H76B 109.5
C75 C76 H76C 109.5
H76A C76 H76B 109.5
H76A C76 H76C 109.5
H76B C76 H76C 109.5
N2 C77 H77A 109.4
N2 C77 H77B 109.4
N2 C77 C78 111.1(9)
H77A C77 H77B 108.0
C78 C77 H77A 109.4
C78 C77 H77B 109.4
C77 C78 H78A 109.5
C77 C78 H78B 109.5
C77 C78 H78C 109.5
H78A C78 H78B 109.5
H78A C78 H78C 109.5
H78B C78 H78C 109.5
N5 C79 H79A 108.5
N5 C79 H79B 108.5
N5 C79 C80 115.2(16)
H79A C79 H79B 107.5
C80 C79 H79A 108.5
C80 C79 H79B 108.5
C79 C80 H80A 112.2
C79 C80 H80B 106.9
C79 C80 H80C 109.3
H80A C80 H80B 109.5
H80A C80 H80C 109.5
H80B C80 H80C 109.5
N5 C81 H81A 109.1
N5 C81 H81B 109.1
H81A C81 H81B 107.8
C82 C81 N5 112.7(12)
C82 C81 H81A 109.1
C82 C81 H81B 109.1
C81 C82 H82A 109.5
C81 C82 H82B 109.5
C81 C82 H82C 109.5
H82A C82 H82B 109.5
H82A C82 H82C 109.5
H82B C82 H82C 109.5
N5 C83 H83A 107.7
N5 C83 H83B 107.7
N5 C83 C84 118.3(12)
H83A C83 H83B 107.1
C84 C83 H83A 107.7
C84 C83 H83B 107.7
C83 C84 H84A 109.5
C83 C84 H84B 109.5
C83 C84 H84C 109.5
H84A C84 H84B 109.5
H84A C84 H84C 109.5
H84B C84 H84C 109.5
N6 C85 H85A 111.3
N6 C85 H85B 111.3
H85A C85 H85B 109.2
C86 C85 N6 102.4(15)
C86 C85 H85A 111.3
C86 C85 H85B 111.3
C85 C86 H86A 107.8
C85 C86 H86B 109.6
C85 C86 H86C 111.0
H86A C86 H86B 109.5
H86A C86 H86C 109.5
H86B C86 H86C 109.4
N6 C87 H87A 112.7
N6 C87 H87B 112.7
H87A C87 H87B 110.2
C88 C87 N6 95.1(17)
C88 C87 H87A 112.7
C88 C87 H87B 112.7
C87 C88 H88A 108.7
C87 C88 H88B 111.8
C87 C88 H88C 107.8
H88A C88 H88B 109.5
H88A C88 H88C 109.5
H88B C88 H88C 109.4
N6 C89 H89A 109.1
N6 C89 H89B 109.1
H89A C89 H89B 107.8
C90 C89 N6 112.5(15)
C90 C89 H89A 109.1
C90 C89 H89B 109.1
C89 C90 H90A 109.5
C89 C90 H90B 109.5
C89 C90 H90C 109.5
H90A C90 H90B 109.5
H90A C90 H90C 109.5
H90B C90 H90C 109.5
C2S C1S C7S 119.0(8)
C6S C1S C2S 120.4(9)
C6S C1S C7S 120.4(9)
C1S C2S C8S 121.1(9)
C3S C2S C1S 119.1(9)
C3S C2S C8S 119.3(9)
C2S C3S C9S 120.8(9)
C4S C3S C2S 120.0(10)
C4S C3S C9S 119.1(10)
C3S C4S H4S 118.6
C3S C4S C5S 122.7(10)
C5S C4S H4S 118.6
C4S C5S C10S 122.0(10)
C6S C5S C4S 115.9(10)
C6S C5S C10S 122.1(11)
C1S C6S C5S 121.6(10)
C1S C6S C11S 122.1(9)
C5S C6S C11S 116.3(9)
P1S C7S H7SA 107.9
P1S C7S H7SB 107.9
C1S C7S P1S 117.7(7)
C1S C7S H7SA 107.9
C1S C7S H7SB 107.9
H7SA C7S H7SB 107.2
C2S C8S H8SA 109.5
C2S C8S H8SB 109.5
C2S C8S H8SC 109.5
H8SA C8S H8SB 109.5
H8SA C8S H8SC 109.5
H8SB C8S H8SC 109.5
C3S C9S H9SA 109.5
C3S C9S H9SB 109.5
C3S C9S H9SC 109.5
H9SA C9S H9SB 109.5
H9SA C9S H9SC 109.5
H9SB C9S H9SC 109.5
C5S C10S H10D 109.5
C5S C10S H10E 109.5
C5S C10S H10F 109.5
H10D C10S H10E 109.5
H10D C10S H10F 109.5
H10E C10S H10F 109.5
C6S C11S H11D 109.5
C6S C11S H11E 109.5
C6S C11S H11F 109.5
H11D C11S H11E 109.5
H11D C11S H11F 109.5
H11E C11S H11F 109.5
C13S C12S C17S 122.3(9)
C13S C12S C18S 119.9(8)
C17S C12S C18S 117.8(8)
C12S C13S C14S 118.8(9)
C12S C13S C19S 123.0(9)
C14S C13S C19S 118.0(9)
C13S C14S C20S 120.4(10)
C15S C14S C13S 116.2(10)
C15S C14S C20S 123.4(11)
C14S C15S H15S 117.2
C14S C15S C16S 125.5(11)
C16S C15S H15S 117.2
C15S C16S C17S 119.0(10)
C15S C16S C21S 119.4(11)
C17S C16S C21S 121.6(11)
C12S C17S C22S 121.1(8)
C16S C17S C12S 117.9(10)
C16S C17S C22S 120.8(9)
P2S C18S H18C 108.0
P2S C18S H18D 108.0
C12S C18S P2S 117.2(6)
C12S C18S H18C 108.0
C12S C18S H18D 108.0
H18C C18S H18D 107.2
C13S C19S H19D 109.5
C13S C19S H19E 109.5
C13S C19S H19F 109.5
H19D C19S H19E 109.5
H19D C19S H19F 109.5
H19E C19S H19F 109.5
C14S C20S H20D 109.5
C14S C20S H20E 109.5
C14S C20S H20F 109.5
H20D C20S H20E 109.5
H20D C20S H20F 109.5
H20E C20S H20F 109.5
C16S C21S H21D 109.5
C16S C21S H21E 109.5
C16S C21S H21F 109.5
H21D C21S H21E 109.5
H21D C21S H21F 109.5
H21E C21S H21F 109.5
C17S C22S H22D 109.5
C17S C22S H22E 109.5
C17S C22S H22F 109.5
H22D C22S H22E 109.5
H22D C22S H22F 109.5
H22E C22S H22F 109.5
C24S C23S C28S 125.0(10)
C24S C23S C29S 120.0(9)
C28S C23S C29S 115.0(9)
C23S C24S C25S 113.8(10)
C23S C24S C30S 123.3(9)
C30S C24S C25S 122.9(11)
C24S C25S C31S 115.9(11)
C26S C25S C24S 119.5(11)
C26S C25S C31S 124.5(11)
C25S C26S H26S 117.0
C27S C26S C25S 126.0(12)
C27S C26S H26S 117.0
C26S C27S C28S 119.3(12)
C26S C27S C32S 121.3(11)
C28S C27S C32S 119.4(12)
C23S C28S C27S 116.4(11)
C23S C28S C33S 123.0(9)
C27S C28S C33S 120.5(10)
P3S C29S H29C 108.6
P3S C29S H29D 108.6
C23S C29S P3S 114.6(6)
C23S C29S H29C 108.6
C23S C29S H29D 108.6
H29C C29S H29D 107.6
C24S C30S H30D 109.5
C24S C30S H30E 109.5
C24S C30S H30F 109.5
H30D C30S H30E 109.5
H30D C30S H30F 109.5
H30E C30S H30F 109.5
C25S C31S H31D 109.5
C25S C31S H31E 109.5
C25S C31S H31F 109.5
H31D C31S H31E 109.5
H31D C31S H31F 109.5
H31E C31S H31F 109.5
C27S C32S H32D 109.5
C27S C32S H32E 109.5
C27S C32S H32F 109.5
H32D C32S H32E 109.5
H32D C32S H32F 109.5
H32E C32S H32F 109.5
C28S C33S H33D 109.5
C28S C33S H33E 109.5
C28S C33S H33F 109.5
H33D C33S H33E 109.5
H33D C33S H33F 109.5
H33E C33S H33F 109.5
C35S C34S C39S 119.5(8)
C35S C34S C40S 121.1(8)
C39S C34S C40S 119.1(8)
C34S C35S C36S 120.6(8)
C34S C35S C41S 121.6(9)
C36S C35S C41S 117.7(9)
C35S C36S C42S 122.8(9)
C37S C36S C35S 116.8(9)
C37S C36S C42S 120.4(9)
C36S C37S H37S 118.1
C38S C37S C36S 123.8(9)
C38S C37S H37S 118.1
C37S C38S C39S 121.1(9)
C37S C38S C43S 119.1(9)
C39S C38S C43S 119.8(9)
C34S C39S C44S 120.2(8)
C38S C39S C34S 118.1(9)
C38S C39S C44S 121.6(8)
P4S C40S H40C 107.7
P4S C40S H40D 107.7
C34S C40S P4S 118.4(6)
C34S C40S H40C 107.7
C34S C40S H40D 107.7
H40C C40S H40D 107.1
C35S C41S H41D 109.5
C35S C41S H41E 109.5
C35S C41S H41F 109.5
H41D C41S H41E 109.5
H41D C41S H41F 109.5
H41E C41S H41F 109.5
C36S C42S H42D 109.5
C36S C42S H42E 109.5
C36S C42S H42F 109.5
H42D C42S H42E 109.5
H42D C42S H42F 109.5
H42E C42S H42F 109.5
C38S C43S H43D 109.5
C38S C43S H43E 109.5
C38S C43S H43F 109.5
H43D C43S H43E 109.5
H43D C43S H43F 109.5
H43E C43S H43F 109.5
C39S C44S H44D 109.5
C39S C44S H44E 109.5
C39S C44S H44F 109.5
H44D C44S H44E 109.5
H44D C44S H44F 109.5
H44E C44S H44F 109.5
C46S C45S C51S 117.2(10)
C50S C45S C46S 122.8(10)
C50S C45S C51S 119.6(10)
C45S C46S C47S 118.4(12)
C45S C46S C52S 120.9(9)
C47S C46S C52S 120.6(11)
C46S C47S C53S 119.6(12)
C48S C47S C46S 119.6(12)
C48S C47S C53S 120.8(12)
C47S C48S H48S 117.2
C47S C48S C49S 125.6(12)
C49S C48S H48S 117.2
C48S C49S C50S 115.7(11)
C48S C49S C54S 121.8(11)
C50S C49S C54S 122.5(11)
C45S C50S C49S 117.6(11)
C45S C50S C55S 125.5(10)
C49S C50S C55S 116.9(11)
P5S C51S H51S 123.2
C45S C51S P5S 113.5(6)
C45S C51S H51S 123.2
C46S C52S H52D 109.5
C46S C52S H52E 109.5
C46S C52S H52F 109.5
H52D C52S H52E 109.5
H52D C52S H52F 109.5
H52E C52S H52F 109.5
C47S C53S H53D 109.5
C47S C53S H53E 109.5
C47S C53S H53F 109.5
H53D C53S H53E 109.5
H53D C53S H53F 109.5
H53E C53S H53F 109.5
C49S C54S H54D 109.5
C49S C54S H54E 109.5
C49S C54S H54F 109.5
H54D C54S H54E 109.5
H54D C54S H54F 109.5
H54E C54S H54F 109.5
C50S C55S H55D 109.5
C50S C55S H55E 109.5
C50S C55S H55F 109.5
H55D C55S H55E 109.5
H55D C55S H55F 109.5
H55E C55S H55F 109.5
C57S C56S C61S 121.3(8)
C57S C56S C62S 120.5(8)
C61S C56S C62S 118.1(7)
C56S C57S C63S 121.4(8)
C58S C57S C56S 118.4(10)
C58S C57S C63S 120.2(9)
C57S C58S C64S 118.9(11)
C59S C58S C57S 120.2(10)
C59S C58S C64S 120.8(11)
C58S C59S H59S 118.4
C58S C59S C60S 123.2(10)
C60S C59S H59S 118.4
C59S C60S C61S 117.3(10)
C59S C60S C65S 120.4(11)
C61S C60S C65S 122.1(11)
C56S C61S C60S 119.4(9)
C56S C61S C66S 120.2(8)
C60S C61S C66S 120.3(9)
P6S C62S H62C 108.7
P6S C62S H62D 108.7
C56S C62S P6S 114.2(6)
C56S C62S H62C 108.7
C56S C62S H62D 108.7
H62C C62S H62D 107.6
C57S C63S H63D 109.5
C57S C63S H63E 109.5
C57S C63S H63F 109.5
H63D C63S H63E 109.5
H63D C63S H63F 109.5
H63E C63S H63F 109.5
C58S C64S H64D 109.5
C58S C64S H64E 109.5
C58S C64S H64F 109.5
H64D C64S H64E 109.5
H64D C64S H64F 109.5
H64E C64S H64F 109.5
C60S C65S H65D 109.5
C60S C65S H65E 109.5
C60S C65S H65F 109.5
H65D C65S H65E 109.5
H65D C65S H65F 109.5
H65E C65S H65F 109.5
C61S C66S H66D 109.5
C61S C66S H66E 109.5
C61S C66S H66F 109.5
H66D C66S H66E 109.5
H66D C66S H66F 109.5
H66E C66S H66F 109.5
N4 C67S H67C 108.0
N4 C67S H67D 108.0
H67C C67S H67D 107.2
C68S C67S N4 117.4(9)
C68S C67S H67C 108.0
C68S C67S H67D 108.0
C67S C68S H68D 109.5
C67S C68S H68E 109.5
C67S C68S H68F 109.5
H68D C68S H68E 109.5
H68D C68S H68F 109.5
H68E C68S H68F 109.5
N4 C69S H69C 108.7
N4 C69S H69D 108.7
N4 C69S C70S 114.1(9)
H69C C69S H69D 107.6
C70S C69S H69C 108.7
C70S C69S H69D 108.7
C69S C70S H70D 109.5
C69S C70S H70E 109.5
C69S C70S H70F 109.5
H70D C70S H70E 109.5
H70D C70S H70F 109.5
H70E C70S H70F 109.5
N4 C71S H71C 107.8
N4 C71S H71D 107.8
N4 C71S C72S 118.2(10)
H71C C71S H71D 107.1
C72S C71S H71C 107.8
C72S C71S H71D 107.8
C71S C72S H72D 109.5
C71S C72S H72E 109.5
C71S C72S H72F 109.5
H72D C72S H72E 109.5
H72D C72S H72F 109.5
H72E C72S H72F 109.5
N3 C73S H73C 109.4
N3 C73S H73D 109.4
N3 C73S C74S 111.0(9)
H73C C73S H73D 108.0
C74S C73S H73C 109.4
C74S C73S H73D 109.4
C73S C74S H74D 109.5
C73S C74S H74E 109.5
C73S C74S H74F 109.5
H74D C74S H74E 109.5
H74D C74S H74F 109.5
H74E C74S H74F 109.5
N3 C75S H75C 108.8
N3 C75S H75D 108.8
N3 C75S C76S 114.0(10)
H75C C75S H75D 107.6
C76S C75S H75C 108.8
C76S C75S H75D 108.8
C75S C76S H76D 109.5
C75S C76S H76E 109.5
C75S C76S H76F 109.5
H76D C76S H76E 109.5
H76D C76S H76F 109.5
H76E C76S H76F 109.5
N3 C77S H77C 108.9
N3 C77S H77D 108.9
N3 C77S C78S 113.2(10)
H77C C77S H77D 107.8
C78S C77S H77C 108.9
C78S C77S H77D 108.9
C77S C78S H78D 109.5
C77S C78S H78E 109.5
C77S C78S H78F 109.5
H78D C78S H78E 109.5
H78D C78S H78F 109.5
H78E C78S H78F 109.5
N5S C79S H79S 120.5
N5S C79S C80S 119.0(18)
C80S C79S H79S 120.5
C79S C80S H80D 109.5
C79S C80S H80E 109.5
C79S C80S H80F 109.5
H80D C80S H80E 109.5
H80D C80S H80F 109.5
H80E C80S H80F 109.5
N5S C81S H81C 109.5
N5S C81S H81D 109.5
H81C C81S H81D 108.1
C82S C81S N5S 110.7(15)
C82S C81S H81C 109.5
C82S C81S H81D 109.5
C81S C82S H82D 109.5
C81S C82S H82E 109.5
C81S C82S H82F 109.5
H82D C82S H82E 109.5
H82D C82S H82F 109.5
H82E C82S H82F 109.5
N5S C83S H83C 108.1
N5S C83S H83D 108.1
N5S C83S C84S 117.0(15)
H83C C83S H83D 107.3
C84S C83S H83C 108.1
C84S C83S H83D 108.1
C83S C84S H84D 105.6
C83S C84S H84E 109.8
C83S C84S H84F 112.9
H84D C84S H84E 109.5
H84D C84S H84F 109.5
H84E C84S H84F 109.5
N6S C85S H85C 104.2
N6S C85S H85D 104.2
N6S C85S C86S 132(3)
H85C C85S H85D 105.5
C86S C85S H85C 104.2
C86S C85S H85D 104.2
C85S C86S H86D 109.5
C85S C86S H86E 109.5
C85S C86S H86F 109.5
H86D C86S H86E 109.5
H86D C86S H86F 109.5
H86E C86S H86F 109.5
N6S C87S H87C 107.6
N6S C87S H87D 107.6
N6S C87S C88S 119(2)
H87C C87S H87D 107.0
C88S C87S H87C 107.6
C88S C87S H87D 107.6
C87S C88S H88D 107.2
C87S C88S H88E 115.1
C87S C88S H88F 105.9
H88D C88S H88E 109.5
H88D C88S H88F 109.5
H88E C88S H88F 109.5
N6S C89S H89C 108.7
N6S C89S H89D 108.7
N6S C89S C1A 114.3(19)
H89C C89S H89D 107.6
C1A C89S H89C 108.7
C1A C89S H89D 108.7
C89S C1A H1AA 109.5
C89S C1A H1AB 109.5
C89S C1A H1AC 109.5
H1AA C1A H1AB 109.5
H1AA C1A H1AC 109.5
H1AB C1A H1AC 109.5
H19G O19 H19H 109.4
H1AD O1A H1AE 109.4
H1BA O1B H1BB 103(5)
H1CA O1C H1CB 109.5

loop_
_geom_bond_atom_site_label_1
_geom_bond_atom_site_label_2
_geom_bond_distance
Zn1 O1 1.936(6)
Zn1 O4 1.932(6)
Zn1 O7 1.923(6)
Zn1 N1 2.010(8)
Zn2 Cl1 2.201(3)
Zn2 O2 1.982(7)
Zn2 O5 1.900(6)
Zn2 O10 2.014(6)
Zn3 Cl2 2.203(3)
Zn3 O3 1.930(6)
Zn3 O8 1.991(6)
Zn3 O13 2.010(5)
Zn4 Cl3 2.199(3)
Zn4 O2 2.017(6)
Zn4 O11 1.905(6)
Zn4 O13 1.995(6)
Zn5 Cl4 2.204(3)
Zn5 O6 1.977(6)
Zn5 O9 1.904(6)
Zn5 O16 1.981(7)
Zn6 Cl5 2.222(3)
Zn6 O6 2.029(5)
Zn6 O10 1.989(6)
Zn6 O17 1.917(6)
Zn7 Cl6 2.214(3)
Zn7 O8 2.019(6)
Zn7 O14 1.909(6)
Zn7 O16 2.016(7)
Zn8 O12 1.940(7)
Zn8 O15 1.917(6)
Zn8 O18 1.936(5)
Zn8 N2 2.025(7)
Zn1S O1S 1.931(6)
Zn1S O4S 1.935(6)
Zn1S O7S 1.936(5)
Zn1S N4 2.025(7)
Zn2S Cl1S 2.198(3)
Zn2S O2S 2.013(5)
Zn2S O8S 1.904(5)
Zn2S O10S 2.003(5)
Zn3S Cl2S 2.222(3)
Zn3S O3S 1.921(6)
Zn3S O5S 1.989(6)
Zn3S O13S 2.020(5)
Zn4S Cl3S 2.213(3)
Zn4S O2S 2.018(5)
Zn4S O11S 1.916(5)
Zn4S O13S 2.004(6)
Zn5S Cl4S 2.229(2)
Zn5S O6S 1.922(5)
Zn5S O9S 1.988(5)
Zn5S O16S 2.012(5)
Zn6S Cl5S 2.212(3)
Zn6S O9S 2.018(5)
Zn6S O10S 2.004(5)
Zn6S O17S 1.909(6)
Zn7S Cl6S 2.198(3)
Zn7S O5S 2.023(5)
Zn7S O14S 1.905(6)
Zn7S O16S 2.019(5)
Zn8S O12S 1.947(5)
Zn8S O15S 1.936(5)
Zn8S O18S 1.935(6)
Zn8S N3 2.049(7)
P1 O1 1.508(7)
P1 O2 1.571(6)
P1 O3 1.503(7)
P1 C7 1.793(9)
P2 O4 1.523(6)
P2 O5 1.522(6)
P2 O6 1.565(7)
P2 C18 1.785(10)
P3 O7 1.510(6)
P3 O8 1.571(6)
P3 O9 1.509(7)
P3 C29 1.798(9)
P4 O10 1.565(6)
P4 O11 1.523(7)
P4 O12 1.517(6)
P4 C40 1.789(9)
P5 O13 1.563(6)
P5 O14 1.514(6)
P5 O15 1.531(6)
P5 C51 1.808(10)
P6 O16 1.572(6)
P6 O17 1.490(7)
P6 O18 1.536(7)
P6 C62 1.789(9)
P1S O1S 1.505(6)
P1S O2S 1.555(6)
P1S O3S 1.510(6)
P1S C7S 1.759(9)
P2S O4S 1.510(6)
P2S O5S 1.556(6)
P2S O6S 1.505(6)
P2S C18S 1.795(8)
P3S O7S 1.513(6)
P3S O8S 1.503(6)
P3S O9S 1.565(5)
P3S C29S 1.792(8)
P4S O10S 1.566(5)
P4S O11S 1.517(6)
P4S O12S 1.509(6)
P4S C40S 1.808(8)
P5S O13S 1.552(6)
P5S O14S 1.511(7)
P5S O15S 1.524(6)
P5S C51S 1.805(8)
P6S O16S 1.559(5)
P6S O17S 1.512(6)
P6S O18S 1.502(5)
P6S C62S 1.802(9)
N1 C67 1.534(16)
N1 C69 1.446(14)
N1 C71 1.507(15)
N2 C73 1.562(13)
N2 C75 1.441(14)
N2 C77 1.525(14)
N3 C73S 1.511(13)
N3 C75S 1.474(13)
N3 C77S 1.486(15)
N4 C67S 1.508(13)
N4 C69S 1.477(13)
N4 C71S 1.482(13)
N5 H5 0.9807
N5 C79 1.340(19)
N5 C81 1.484(13)
N5 C83 1.472(14)
N6 H6 0.9797
N6 C85 1.67(2)
N6 C87 1.53(2)
N6 C89 1.545(17)
N5S H5S 0.9789
N5S C79S 1.36(2)
N5S C81S 1.411(14)
N5S C83S 1.419(17)
N6S C85S 1.382(17)
N6S C87S 1.403(16)
N6S C89S 1.476(17)
C1 C2 1.355(13)
C1 C6 1.423(13)
C1 C7 1.506(12)
C2 C3 1.407(14)
C2 C8 1.543(13)
C3 C4 1.430(15)
C3 C9 1.556(14)
C4 H4 0.9300
C4 C5 1.366(14)
C5 C6 1.399(12)
C5 C10 1.529(14)
C6 C11 1.471(13)
C7 H7A 0.9700
C7 H7B 0.9700
C8 H8A 0.9600
C8 H8B 0.9600
C8 H8C 0.9600
C9 H9A 0.9600
C9 H9B 0.9600
C9 H9C 0.9600
C10 H10A 0.9600
C10 H10B 0.9600
C10 H10C 0.9600
C11 H11A 0.9600
C11 H11B 0.9600
C11 H11C 0.9600
C12 C13 1.411(13)
C12 C17 1.376(14)
C12 C18 1.552(15)
C13 C14 1.370(14)
C13 C19 1.548(13)
C14 C15 1.410(14)
C14 C20 1.486(14)
C15 H15 0.9300
C15 C16 1.356(15)
C16 C17 1.405(16)
C16 C21 1.566(18)
C17 C22 1.532(15)
C18 H18A 0.9700
C18 H18B 0.9700
C19 H19A 0.9600
C19 H19B 0.9600
C19 H19C 0.9600
C20 H20A 0.9600
C20 H20B 0.9600
C20 H20C 0.9600
C21 H21A 0.9600
C21 H21B 0.9600
C21 H21C 0.9600
C22 H22A 0.9600
C22 H22B 0.9600
C22 H22C 0.9600
C23 C24 1.402(12)
C23 C28 1.403(12)
C23 C29 1.517(11)
C24 C25 1.425(12)
C24 C30 1.514(13)
C25 C26 1.367(12)
C25 C31 1.541(12)
C26 H26 0.9300
C26 C27 1.350(12)
C27 C28 1.422(12)
C27 C32 1.475(12)
C28 C33 1.508(12)
C29 H29A 0.9700
C29 H29B 0.9700
C30 H30A 0.9600
C30 H30B 0.9600
C30 H30C 0.9600
C31 H31A 0.9600
C31 H31B 0.9600
C31 H31C 0.9600
C32 H32A 0.9600
C32 H32B 0.9600
C32 H32C 0.9600
C33 H33A 0.9600
C33 H33B 0.9600
C33 H33C 0.9600
C34 C35 1.403(14)
C34 C39 1.407(14)
C34 C40 1.546(12)
C35 C36 1.412(12)
C35 C41 1.491(14)
C36 C37 1.383(16)
C36 C42 1.505(15)
C37 H37 0.9300
C37 C38 1.393(16)
C38 C39 1.401(13)
C38 C43 1.507(15)
C39 C44 1.552(14)
C40 H40A 0.9700
C40 H40B 0.9700
C41 H41A 0.9600
C41 H41B 0.9600
C41 H41C 0.9600
C42 H42A 0.9600
C42 H42B 0.9600
C42 H42C 0.9600
C43 H43A 0.9600
C43 H43B 0.9600
C43 H43C 0.9600
C44 H44A 0.9600
C44 H44B 0.9600
C44 H44C 0.9600
C45 C46 1.380(13)
C45 C50 1.431(13)
C45 C51 1.513(13)
C46 C47 1.409(15)
C46 C52 1.494(13)
C47 C48 1.424(16)
C47 C53 1.547(16)
C48 H48 0.9300
C48 C49 1.365(16)
C49 C50 1.362(15)
C49 C54 1.494(14)
C50 C55 1.469(15)
C51 H51A 0.9700
C51 H51B 0.9700
C52 H52A 0.9600
C52 H52B 0.9600
C52 H52C 0.9600
C53 H53A 0.9600
C53 H53B 0.9600
C53 H53C 0.9600
C54 H54A 0.9600
C54 H54B 0.9600
C54 H54C 0.9600
C55 H55A 0.9600
C55 H55B 0.9600
C55 H55C 0.9600
C56 C57 1.400(14)
C56 C61 1.370(14)
C56 C62 1.541(12)
C57 C58 1.370(13)
C57 C63 1.493(14)
C58 C59 1.381(16)
C58 C64 1.505(17)
C59 H59 0.9300
C59 C60 1.420(17)
C60 C61 1.411(15)
C60 C65 1.489(15)
C61 C66 1.482(15)
C62 H62A 0.9700
C62 H62B 0.9700
C63 H63A 0.9600
C63 H63B 0.9600
C63 H63C 0.9600
C64 H64A 0.9600
C64 H64B 0.9600
C64 H64C 0.9600
C65 H65A 0.9600
C65 H65B 0.9600
C65 H65C 0.9600
C66 H66A 0.9600
C66 H66B 0.9600
C66 H66C 0.9600
C67 H67A 0.9700
C67 H67B 0.9700
C67 C68 1.515(16)
C68 H68A 0.9600
C68 H68B 0.9600
C68 H68C 0.9600
C69 H69A 0.9700
C69 H69B 0.9700
C69 C70 1.584(15)
C70 H70A 0.9600
C70 H70B 0.9600
C70 H70C 0.9600
C71 H71A 0.9700
C71 H71B 0.9700
C71 C72 1.58(2)
C72 H72A 0.9600
C72 H72B 0.9600
C72 H72C 0.9600
C73 H73A 0.9700
C73 H73B 0.9700
C73 C74 1.405(14)
C74 H74A 0.9600
C74 H74B 0.9600
C74 H74C 0.9600
C75 H75A 0.9700
C75 H75B 0.9700
C75 C76 1.457(14)
C76 H76A 0.9600
C76 H76B 0.9600
C76 H76C 0.9600
C77 H77A 0.9700
C77 H77B 0.9700
C77 C78 1.600(15)
C78 H78A 0.9600
C78 H78B 0.9600
C78 H78C 0.9600
C79 H79A 0.9700
C79 H79B 0.9700
C79 C80 1.62(2)
C80 H80A 0.9598
C80 H80B 0.9602
C80 H80C 0.9599
C81 H81A 0.9700
C81 H81B 0.9700
C81 C82 1.398(18)
C82 H82A 0.9600
C82 H82B 0.9600
C82 H82C 0.9600
C83 H83A 0.9700
C83 H83B 0.9700
C83 C84 1.496(16)
C84 H84A 0.9600
C84 H84B 0.9600
C84 H84C 0.9600
C85 H85A 0.9700
C85 H85B 0.9700
C85 C86 1.547(12)
C86 H86A 0.9596
C86 H86B 0.9602
C86 H86C 0.9602
C87 H87A 0.9700
C87 H87B 0.9700
C87 C88 1.528(16)
C88 H88A 0.9598
C88 H88B 0.9604
C88 H88C 0.9606
C89 H89A 0.9700
C89 H89B 0.9700
C89 C90 1.403(19)
C90 H90A 0.9600
C90 H90B 0.9600
C90 H90C 0.9600
C1S C2S 1.408(13)
C1S C6S 1.393(12)
C1S C7S 1.510(12)
C2S C3S 1.391(13)
C2S C8S 1.582(13)
C3S C4S 1.373(13)
C3S C9S 1.515(14)
C4S H4S 0.9300
C4S C5S 1.430(15)
C5S C6S 1.409(14)
C5S C10S 1.502(13)
C6S C11S 1.533(13)
C7S H7SA 0.9700
C7S H7SB 0.9700
C8S H8SA 0.9600
C8S H8SB 0.9600
C8S H8SC 0.9600
C9S H9SA 0.9600
C9S H9SB 0.9600
C9S H9SC 0.9600
C10S H10D 0.9600
C10S H10E 0.9600
C10S H10F 0.9600
C11S H11D 0.9600
C11S H11E 0.9600
C11S H11F 0.9600
C12S C13S 1.364(12)
C12S C17S 1.418(13)
C12S C18S 1.521(11)
C13S C14S 1.452(13)
C13S C19S 1.511(12)
C14S C15S 1.346(15)
C14S C20S 1.484(14)
C15S H15S 0.9300
C15S C16S 1.372(16)
C16S C17S 1.378(13)
C16S C21S 1.556(14)
C17S C22S 1.515(14)
C18S H18C 0.9700
C18S H18D 0.9700
C19S H19D 0.9600
C19S H19E 0.9600
C19S H19F 0.9600
C20S H20D 0.9600
C20S H20E 0.9600
C20S H20F 0.9600
C21S H21D 0.9600
C21S H21E 0.9600
C21S H21F 0.9600
C22S H22D 0.9600
C22S H22E 0.9600
C22S H22F 0.9600
C23S C24S 1.369(14)
C23S C28S 1.418(14)
C23S C29S 1.538(12)
C24S C25S 1.503(14)
C24S C30S 1.445(14)
C25S C26S 1.323(14)
C25S C31S 1.552(16)
C26S H26S 0.9300
C26S C27S 1.312(14)
C27S C28S 1.433(14)
C27S C32S 1.553(17)
C28S C33S 1.482(14)
C29S H29C 0.9700
C29S H29D 0.9700
C30S H30D 0.9600
C30S H30E 0.9600
C30S H30F 0.9600
C31S H31D 0.9600
C31S H31E 0.9600
C31S H31F 0.9600
C32S H32D 0.9600
C32S H32E 0.9600
C32S H32F 0.9600
C33S H33D 0.9600
C33S H33E 0.9600
C33S H33F 0.9600
C34S C35S 1.395(12)
C34S C39S 1.417(11)
C34S C40S 1.497(11)
C35S C36S 1.406(12)
C35S C41S 1.515(12)
C36S C37S 1.377(12)
C36S C42S 1.491(13)
C37S H37S 0.9300
C37S C38S 1.331(13)
C38S C39S 1.378(12)
C38S C43S 1.589(12)
C39S C44S 1.511(12)
C40S H40C 0.9700
C40S H40D 0.9700
C41S H41D 0.9600
C41S H41E 0.9600
C41S H41F 0.9600
C42S H42D 0.9600
C42S H42E 0.9600
C42S H42F 0.9600
C43S H43D 0.9600
C43S H43E 0.9600
C43S H43F 0.9600
C44S H44D 0.9600
C44S H44E 0.9600
C44S H44F 0.9600
C45S C46S 1.396(15)
C45S C50S 1.348(14)
C45S C51S 1.543(12)
C46S C47S 1.410(14)
C46S C52S 1.471(16)
C47S C48S 1.266(14)
C47S C53S 1.510(17)
C48S H48S 0.9300
C48S C49S 1.411(15)
C49S C50S 1.467(14)
C49S C54S 1.479(15)
C50S C55S 1.490(15)
C51S H51S 0.9300
C52S H52D 0.9600
C52S H52E 0.9600
C52S H52F 0.9600
C53S H53D 0.9600
C53S H53E 0.9600
C53S H53F 0.9600
C54S H54D 0.9600
C54S H54E 0.9600
C54S H54F 0.9600
C55S H55D 0.9600
C55S H55E 0.9600
C55S H55F 0.9600
C56S C57S 1.392(11)
C56S C61S 1.395(11)
C56S C62S 1.535(11)
C57S C58S 1.378(13)
C57S C63S 1.518(13)
C58S C59S 1.353(16)
C58S C64S 1.574(14)
C59S H59S 0.9300
C59S C60S 1.388(15)
C60S C61S 1.397(13)
C60S C65S 1.476(14)
C61S C66S 1.522(12)
C62S H62C 0.9700
C62S H62D 0.9700
C63S H63D 0.9600
C63S H63E 0.9600
C63S H63F 0.9600
C64S H64D 0.9600
C64S H64E 0.9600
C64S H64F 0.9600
C65S H65D 0.9600
C65S H65E 0.9600
C65S H65F 0.9600
C66S H66D 0.9600
C66S H66E 0.9600
C66S H66F 0.9600
C67S H67C 0.9700
C67S H67D 0.9700
C67S C68S 1.475(15)
C68S H68D 0.9600
C68S H68E 0.9600
C68S H68F 0.9600
C69S H69C 0.9700
C69S H69D 0.9700
C69S C70S 1.480(14)
C70S H70D 0.9600
C70S H70E 0.9600
C70S H70F 0.9600
C71S H71C 0.9700
C71S H71D 0.9700
C71S C72S 1.492(14)
C72S H72D 0.9600
C72S H72E 0.9600
C72S H72F 0.9600
C73S H73C 0.9700
C73S H73D 0.9700
C73S C74S 1.571(13)
C74S H74D 0.9600
C74S H74E 0.9600
C74S H74F 0.9600
C75S H75C 0.9700
C75S H75D 0.9700
C75S C76S 1.517(15)
C76S H76D 0.9600
C76S H76E 0.9600
C76S H76F 0.9600
C77S H77C 0.9700
C77S H77D 0.9700
C77S C78S 1.523(15)
C78S H78D 0.9600
C78S H78E 0.9600
C78S H78F 0.9600
C79S H79S 0.9300
C79S C80S 1.51(2)
C80S H80D 0.9600
C80S H80E 0.9600
C80S H80F 0.9600
C81S H81C 0.9700
C81S H81D 0.9700
C81S C82S 1.30(2)
C82S H82D 0.9600
C82S H82E 0.9600
C82S H82F 0.9600
C83S H83C 0.9700
C83S H83D 0.9700
C83S C84S 1.46(2)
C84S H84D 0.9605
C84S H84E 0.9597
C84S H84F 0.9599
C85S H85C 0.9700
C85S H85D 0.9700
C85S C86S 1.495(13)
C86S H86D 0.9600
C86S H86E 0.9600
C86S H86F 0.9600
C87S H87C 0.9700
C87S H87D 0.9700
C87S C88S 1.503(13)
C88S H88D 0.9597
C88S H88E 0.9598
C88S H88F 0.9598
C89S H89C 0.9700
C89S H89D 0.9700
C89S C1A 1.623(13)
C1A H1AA 0.9600
C1A H1AB 0.9600
C1A H1AC 0.9600
O19 H19G 0.8502
O19 H19H 0.8502
O1A H1AD 0.8505
O1A H1AE 0.8501
O1B H1BA 0.83(2)
O1B H1BB 0.83(2)
O1C H1CA 0.8494
O1C H1CB 0.8503

loop_
_geom_hbond_atom_site_label_D
_geom_hbond_atom_site_label_H
_geom_hbond_atom_site_label_A
_geom_hbond_distance_DH
_geom_hbond_distance_HA
_geom_hbond_distance_DA
_geom_hbond_angle_DHA
N5 H5 O1A 0.98 1.93 2.877(18) 161.0
N6 H6 O19 0.98 1.70 2.635(17) 157.7
N5S H5S O1C 0.98 1.91 2.855(19) 161.2
C79S H79S O1B 0.93 1.60 2.29(3) 127.5
O19 H19G N6 0.85 2.08 2.635(17) 122.0

loop_
_geom_torsion_atom_site_label_1
_geom_torsion_atom_site_label_2
_geom_torsion_atom_site_label_3
_geom_torsion_atom_site_label_4
_geom_torsion
Zn1 N1 C67 C68 -51.9(15)
Zn1 N1 C69 C70 -60.0(12)
Zn1 N1 C71 C72 -58.8(12)
Zn8 N2 C73 C74 -50.9(11)
Zn8 N2 C75 C76 -45.5(13)
Zn8 N2 C77 C78 -60.0(11)
Zn1S N4 C67S C68S 51.8(12)
Zn1S N4 C69S C70S 54.9(10)
Zn1S N4 C71S C72S 50.3(12)
Zn8S N3 C73S C74S 63.9(10)
Zn8S N3 C75S C76S 61.4(11)
Zn8S N3 C77S C78S 60.8(11)
O1 P1 O2 Zn2 23.7(5)
O1 P1 O2 Zn4 -163.8(4)
O1 P1 O3 Zn3 94.4(5)
O1 P1 C7 C1 57.5(9)
O2 P1 O1 Zn1 88.4(5)
O2 P1 O3 Zn3 -28.6(6)
O2 P1 C7 C1 174.5(8)
O3 P1 O1 Zn1 -35.2(6)
O3 P1 O2 Zn2 149.8(4)
O3 P1 O2 Zn4 -37.7(5)
O3 P1 C7 C1 -67.6(9)
O4 P2 O5 Zn2 95.2(5)
O4 P2 O6 Zn5 24.8(5)
O4 P2 O6 Zn6 -166.8(4)
O4 P2 C18 C12 53.3(8)
O5 P2 O4 Zn1 -32.6(7)
O5 P2 O6 Zn5 149.6(4)
O5 P2 O6 Zn6 -42.0(5)
O5 P2 C18 C12 -73.2(7)
O6 P2 O4 Zn1 89.7(6)
O6 P2 O5 Zn2 -25.8(6)
O6 P2 C18 C12 168.2(7)
O7 P3 O8 Zn3 19.4(5)
O7 P3 O8 Zn7 -160.9(4)
O7 P3 O9 Zn5 91.4(6)
O7 P3 C29 C23 48.7(8)
O8 P3 O7 Zn1 93.0(5)
O8 P3 O9 Zn5 -31.3(7)
O8 P3 C29 C23 165.5(6)
O9 P3 O7 Zn1 -30.0(5)
O9 P3 O8 Zn3 145.1(4)
O9 P3 O8 Zn7 -35.2(5)
O9 P3 C29 C23 -76.6(7)
O10 P4 O11 Zn4 30.5(6)
O10 P4 O12 Zn8 -94.6(5)
O10 P4 C40 C34 -163.9(7)
O11 P4 O10 Zn2 37.6(6)
O11 P4 O10 Zn6 -145.8(4)
O11 P4 O12 Zn8 28.9(6)
O11 P4 C40 C34 77.5(8)
O12 P4 O10 Zn2 164.1(4)
O12 P4 O10 Zn6 -19.3(6)
O12 P4 O11 Zn4 -91.7(5)
O12 P4 C40 C34 -49.0(8)
O13 P5 O14 Zn7 28.4(6)
O13 P5 O15 Zn8 -90.3(5)
O13 P5 C51 C45 -165.3(7)
O14 P5 O13 Zn3 41.3(5)
O14 P5 O13 Zn4 -151.0(4)
O14 P5 O15 Zn8 32.0(7)
O14 P5 C51 C45 77.1(8)
O15 P5 O13 Zn3 167.4(3)
O15 P5 O13 Zn4 -24.8(5)
O15 P5 O14 Zn7 -93.7(5)
O15 P5 C51 C45 -49.6(9)
O16 P6 O17 Zn6 31.2(6)
O16 P6 O18 Zn8 -91.3(5)
O16 P6 C62 C56 -175.4(8)
O17 P6 O16 Zn5 37.4(5)
O17 P6 O16 Zn7 -148.8(4)
O17 P6 O18 Zn8 31.0(6)
O17 P6 C62 C56 67.0(9)
O18 P6 O16 Zn5 163.2(3)
O18 P6 O16 Zn7 -23.0(5)
O18 P6 O17 Zn6 -91.4(5)
O18 P6 C62 C56 -59.0(9)
O1S P1S O2S Zn2S 20.4(5)
O1S P1S O2S Zn4S -163.6(4)
O1S P1S O3S Zn3S 92.7(5)
O1S P1S C7S C1S 50.9(8)
O2S P1S O1S Zn1S 93.9(5)
O2S P1S O3S Zn3S -30.9(6)
O2S P1S C7S C1S 167.5(7)
O3S P1S O1S Zn1S -29.7(5)
O3S P1S O2S Zn2S 147.7(4)
O3S P1S O2S Zn4S -36.3(5)
O3S P1S C7S C1S -74.8(8)
O4S P2S O5S Zn3S 26.0(5)
O4S P2S O5S Zn7S -166.9(3)
O4S P2S O6S Zn5S 92.8(5)
O4S P2S C18S C12S 47.8(8)
O5S P2S O4S Zn1S 89.8(5)
O5S P2S O6S Zn5S -29.6(5)
O5S P2S C18S C12S 163.5(7)
O6S P2S O4S Zn1S -32.9(6)
O6S P2S O5S Zn3S 152.2(3)
O6S P2S O5S Zn7S -40.7(4)
O6S P2S C18S C12S -78.6(7)
O7S P3S O8S Zn2S 92.7(5)
O7S P3S O9S Zn5S 21.1(4)
O7S P3S O9S Zn6S -163.8(3)
O7S P3S C29S C23S 54.3(8)
O8S P3S O7S Zn1S -30.2(5)
O8S P3S O9S Zn5S 147.2(3)
O8S P3S O9S Zn6S -37.7(4)
O8S P3S C29S C23S -71.8(8)
O9S P3S O7S Zn1S 92.6(5)
O9S P3S O8S Zn2S -29.3(5)
O9S P3S C29S C23S 170.1(7)
O10S P4S O11S Zn4S 27.4(6)
O10S P4S O12S Zn8S -87.4(4)
O10S P4S C40S C34S -167.3(6)
O11S P4S O10S Zn2S 42.2(5)
O11S P4S O10S Zn6S -152.0(4)
O11S P4S O12S Zn8S 35.8(5)
O11S P4S C40S C34S 75.8(7)
O12S P4S O10S Zn2S 169.0(3)
O12S P4S O10S Zn6S -25.3(4)
O12S P4S O11S Zn4S -96.2(5)
O12S P4S C40S C34S -50.7(7)
O13S P5S O14S Zn7S 28.4(5)
O13S P5S O15S Zn8S -89.4(5)
O13S P5S C51S C45S -176.9(7)
O14S P5S O13S Zn3S 38.1(4)
O14S P5S O13S Zn4S -148.6(3)
O14S P5S O15S Zn8S 33.7(6)
O14S P5S C51S C45S 65.5(8)
O15S P5S O13S Zn3S 164.3(3)
O15S P5S O13S Zn4S -22.4(4)
O15S P5S O14S Zn7S -94.4(5)
O15S P5S C51S C45S -60.2(9)
O16S P6S O17S Zn6S 29.7(6)
O16S P6S O18S Zn8S -91.3(5)
O16S P6S C62S C56S -172.5(5)
O17S P6S O16S Zn5S 37.2(5)
O17S P6S O16S Zn7S -148.1(4)
O17S P6S O18S Zn8S 31.5(5)
O17S P6S C62S C56S 69.9(6)
O18S P6S O16S Zn5S 163.2(4)
O18S P6S O16S Zn7S -22.0(5)
O18S P6S O17S Zn6S -93.4(5)
O18S P6S C62S C56S -55.6(7)
C1 C2 C3 C4 1.5(14)
C1 C2 C3 C9 -174.0(9)
C2 C1 C6 C5 1.5(14)
C2 C1 C6 C11 179.5(9)
C2 C1 C7 P1 88.2(10)
C2 C3 C4 C5 0.0(15)
C3 C4 C5 C6 -0.8(15)
C3 C4 C5 C10 -177.7(9)
C4 C5 C6 C1 0.1(14)
C4 C5 C6 C11 -177.9(9)
C6 C1 C2 C3 -2.3(14)
C6 C1 C2 C8 -178.4(8)
C6 C1 C7 P1 -92.4(10)
C7 P1 O1 Zn1 -156.8(5)
C7 P1 O2 Zn2 -93.5(5)
C7 P1 O2 Zn4 79.1(5)
C7 P1 O3 Zn3 -143.6(5)
C7 C1 C2 C3 177.1(8)
C7 C1 C2 C8 1.0(13)
C7 C1 C6 C5 -177.9(8)
C7 C1 C6 C11 0.1(13)
C8 C2 C3 C4 177.7(9)
C8 C2 C3 C9 2.2(14)
C9 C3 C4 C5 175.6(9)
C10 C5 C6 C1 176.8(9)
C10 C5 C6 C11 -1.2(15)
C12 C13 C14 C15 2.5(16)
C12 C13 C14 C20 179.4(10)
C13 C12 C17 C16 -2.4(17)
C13 C12 C17 C22 -178.3(11)
C13 C12 C18 P2 -96.4(10)
C13 C14 C15 C16 -1.9(17)
C14 C15 C16 C17 -1.0(19)
C14 C15 C16 C21 177.5(11)
C15 C16 C17 C12 3.1(19)
C15 C16 C17 C22 179.2(12)
C17 C12 C13 C14 -0.3(16)
C17 C12 C13 C19 -177.0(10)
C17 C12 C18 P2 84.0(11)
C18 P2 O4 Zn1 -157.5(5)
C18 P2 O5 Zn2 -141.2(5)
C18 P2 O6 Zn5 -90.8(5)
C18 P2 O6 Zn6 77.5(5)
C18 C12 C13 C14 -179.9(9)
C18 C12 C13 C19 3.4(14)
C18 C12 C17 C16 177.2(10)
C18 C12 C17 C22 1.3(17)
C19 C13 C14 C15 179.1(9)
C19 C13 C14 C20 -3.9(16)
C20 C14 C15 C16 -179.0(11)
C21 C16 C17 C12 -175.3(11)
C21 C16 C17 C22 0.8(18)
C23 C24 C25 C26 -0.7(14)
C23 C24 C25 C31 -178.6(9)
C24 C23 C28 C27 1.1(14)
C24 C23 C28 C33 -179.3(9)
C24 C23 C29 P3 -95.0(9)
C24 C25 C26 C27 1.4(15)
C25 C26 C27 C28 -0.7(16)
C25 C26 C27 C32 178.5(10)
C26 C27 C28 C23 -0.5(15)
C26 C27 C28 C33 179.9(10)
C28 C23 C24 C25 -0.5(14)
C28 C23 C24 C30 -179.5(9)
C28 C23 C29 P3 84.0(10)
C29 P3 O7 Zn1 -152.4(4)
C29 P3 O8 Zn3 -97.3(5)
C29 P3 O8 Zn7 82.4(5)
C29 P3 O9 Zn5 -146.5(6)
C29 C23 C24 C25 178.6(8)
C29 C23 C24 C30 -0.4(14)
C29 C23 C28 C27 -178.0(8)
C29 C23 C28 C33 1.6(14)
C30 C24 C25 C26 178.3(9)
C30 C24 C25 C31 0.4(14)
C31 C25 C26 C27 179.2(10)
C32 C27 C28 C23 -179.8(9)
C32 C27 C28 C33 0.6(14)
C34 C35 C36 C37 1.1(15)
C34 C35 C36 C42 -178.3(10)
C35 C34 C39 C38 -1.8(16)
C35 C34 C39 C44 178.7(10)
C35 C34 C40 P4 95.2(10)
C35 C36 C37 C38 -2.0(17)
C36 C37 C38 C39 0.9(17)
C36 C37 C38 C43 -178.5(11)
C37 C38 C39 C34 1.0(15)
C37 C38 C39 C44 -179.5(10)
C39 C34 C35 C36 0.7(15)
C39 C34 C35 C41 179.3(10)
C39 C34 C40 P4 -83.4(10)
C40 P4 O10 Zn2 -80.7(5)
C40 P4 O10 Zn6 96.0(5)
C40 P4 O11 Zn4 145.8(5)
C40 P4 O12 Zn8 152.2(5)
C40 C34 C35 C36 -177.8(8)
C40 C34 C35 C41 0.7(14)
C40 C34 C39 C38 176.7(9)
C40 C34 C39 C44 -2.8(15)
C41 C35 C36 C37 -177.4(10)
C41 C35 C36 C42 3.2(15)
C42 C36 C37 C38 177.4(11)
C43 C38 C39 C34 -179.6(10)
C43 C38 C39 C44 -0.1(15)
C45 C46 C47 C48 -5.5(15)
C45 C46 C47 C53 177.8(10)
C46 C45 C50 C49 0.7(17)
C46 C45 C50 C55 -179.8(11)
C46 C45 C51 P5 -86.3(11)
C46 C47 C48 C49 4.4(17)
C47 C48 C49 C50 -0.6(19)
C47 C48 C49 C54 -179.6(11)
C48 C49 C50 C45 -2.0(18)
C48 C49 C50 C55 178.5(12)
C50 C45 C46 C47 3.2(16)
C50 C45 C46 C52 176.9(10)
C50 C45 C51 P5 97.9(10)
C51 P5 O13 Zn3 -77.4(5)
C51 P5 O13 Zn4 90.4(5)
C51 P5 O14 Zn7 144.0(5)
C51 P5 O15 Zn8 155.8(5)
C51 C45 C46 C47 -172.4(9)
C51 C45 C46 C52 1.3(16)
C51 C45 C50 C49 176.5(11)
C51 C45 C50 C55 -4.1(16)
C52 C46 C47 C48 -179.6(10)
C52 C46 C47 C53 3.7(15)
C53 C47 C48 C49 -179.0(11)
C54 C49 C50 C45 176.8(12)
C54 C49 C50 C55 -3(2)
C56 C57 C58 C59 -0.8(15)
C56 C57 C58 C64 -178.1(10)
C57 C56 C61 C60 0.2(15)
C57 C56 C61 C66 -179.6(9)
C57 C56 C62 P6 93.9(9)
C57 C58 C59 C60 -1.8(19)
C58 C59 C60 C61 3.5(19)
C58 C59 C60 C65 179.2(11)
C59 C60 C61 C56 -2.6(16)
C59 C60 C61 C66 177.2(11)
C61 C56 C57 C58 1.6(14)
C61 C56 C57 C63 179.8(9)
C61 C56 C62 P6 -86.5(11)
C62 P6 O16 Zn5 -81.9(5)
C62 P6 O16 Zn7 91.9(5)
C62 P6 O17 Zn6 147.0(5)
C62 P6 O18 Zn8 154.8(4)
C62 C56 C57 C58 -178.8(8)
C62 C56 C57 C63 -0.6(13)
C62 C56 C61 C60 -179.4(9)
C62 C56 C61 C66 0.8(14)
C63 C57 C58 C59 -179.1(10)
C63 C57 C58 C64 3.6(16)
C64 C58 C59 C60 175.6(12)
C65 C60 C61 C56 -178.2(10)
C65 C60 C61 C66 1.6(17)
C67 N1 C69 C70 66.1(14)
C67 N1 C71 C72 -179.6(11)
C69 N1 C67 C68 -177.7(12)
C69 N1 C71 C72 65.6(13)
C71 N1 C67 C68 68.6(14)
C71 N1 C69 C70 175.6(10)
C73 N2 C75 C76 73.3(13)
C73 N2 C77 C78 -176.1(9)
C75 N2 C73 C74 -172.2(10)
C75 N2 C77 C78 66.8(12)
C77 N2 C73 C74 67.9(12)
C77 N2 C75 C76 -172.2(10)
C79 N5 C81 C82 -68(2)
C79 N5 C83 C84 -145.4(15)
C81 N5 C79 C80 -61(2)
C81 N5 C83 C84 65.7(17)
C83 N5 C79 C80 151.3(14)
C83 N5 C81 C82 82.0(18)
C85 N6 C87 C88 -152.3(15)
C85 N6 C89 C90 167.8(16)
C87 N6 C85 C86 175.1(15)
C87 N6 C89 C90 -91.8(19)
C89 N6 C85 C86 -72.7(16)
C89 N6 C87 C88 105.5(16)
C1S C2S C3S C4S -6.2(16)
C1S C2S C3S C9S 177.6(10)
C2S C1S C6S C5S -1.9(16)
C2S C1S C6S C11S 179.2(10)
C2S C1S C7S P1S -90.4(11)
C2S C3S C4S C5S 5.7(18)
C3S C4S C5S C6S -3.1(18)
C3S C4S C5S C10S 176.0(11)
C4S C5S C6S C1S 1.1(16)
C4S C5S C6S C11S -179.9(10)
C6S C1S C2S C3S 4.4(16)
C6S C1S C2S C8S 175.8(9)
C6S C1S C7S P1S 85.7(11)
C7S P1S O1S Zn1S -151.3(5)
C7S P1S O2S Zn2S -95.2(5)
C7S P1S O2S Zn4S 80.8(5)
C7S P1S O3S Zn3S -146.5(5)
C7S C1S C2S C3S -179.6(9)
C7S C1S C2S C8S -8.1(15)
C7S C1S C6S C5S -177.9(10)
C7S C1S C6S C11S 3.2(15)
C8S C2S C3S C4S -177.8(10)
C8S C2S C3S C9S 6.1(16)
C9S C3S C4S C5S -178.1(11)
C10S C5S C6S C1S -177.9(10)
C10S C5S C6S C11S 1.0(16)
C12S C13S C14S C15S 5.5(14)
C12S C13S C14S C20S -176.8(9)
C13S C12S C17S C16S 2.8(15)
C13S C12S C17S C22S 177.7(9)
C13S C12S C18S P2S 88.2(9)
C13S C14S C15S C16S -3.9(18)
C14S C15S C16S C17S 1.6(19)
C14S C15S C16S C21S -177.0(11)
C15S C16S C17S C12S -0.8(16)
C15S C16S C17S C22S -175.7(11)
C17S C12S C13S C14S -5.2(14)
C17S C12S C13S C19S 179.2(9)
C17S C12S C18S P2S -90.6(9)
C18S P2S O4S Zn1S -156.7(5)
C18S P2S O5S Zn3S -88.8(4)
C18S P2S O5S Zn7S 78.3(4)
C18S P2S O6S Zn5S -145.2(4)
C18S C12S C13S C14S 176.1(8)
C18S C12S C13S C19S 0.5(13)
C18S C12S C17S C16S -178.5(9)
C18S C12S C17S C22S -3.5(14)
C19S C13S C14S C15S -178.6(9)
C19S C13S C14S C20S -0.9(14)
C20S C14S C15S C16S 178.5(11)
C21S C16S C17S C12S 177.7(10)
C21S C16S C17S C22S 2.8(17)
C23S C24S C25S C26S 0.4(15)
C23S C24S C25S C31S 176.8(9)
C24S C23S C28S C27S -1.9(15)
C24S C23S C28S C33S 175.5(9)
C24S C23S C29S P3S 90.5(10)
C24S C25S C26S C27S -2.9(19)
C25S C26S C27S C28S 3.0(19)
C25S C26S C27S C32S -178.0(12)
C26S C27S C28S C23S -0.5(15)
C26S C27S C28S C33S -178.0(10)
C28S C23S C24S C25S 1.9(14)
C28S C23S C24S C30S 179.8(9)
C28S C23S C29S P3S -91.6(9)
C29S P3S O7S Zn1S -153.1(4)
C29S P3S O8S Zn2S -145.3(5)
C29S P3S O9S Zn5S -94.5(4)
C29S P3S O9S Zn6S 80.5(5)
C29S C23S C24S C25S 179.6(8)
C29S C23S C24S C30S -2.5(15)
C29S C23S C28S C27S -179.7(8)
C29S C23S C28S C33S -2.3(13)
C30S C24S C25S C26S -177.5(10)
C30S C24S C25S C31S -1.1(15)
C31S C25S C26S C27S -179.0(11)
C32S C27S C28S C23S -179.5(10)
C32S C27S C28S C33S 2.9(16)
C34S C35S C36S C37S 2.0(13)
C34S C35S C36S C42S 179.4(9)
C35S C34S C39S C38S -2.9(13)
C35S C34S C39S C44S 179.7(8)
C35S C34S C40S P4S -89.1(9)
C35S C36S C37S C38S -0.6(15)
C36S C37S C38S C39S -2.6(16)
C36S C37S C38S C43S 178.5(9)
C37S C38S C39S C34S 4.3(14)
C37S C38S C39S C44S -178.3(9)
C39S C34S C35S C36S -0.2(13)
C39S C34S C35S C41S 178.7(8)
C39S C34S C40S P4S 97.2(9)
C40S P4S O10S Zn2S -75.7(4)
C40S P4S O10S Zn6S 90.1(4)
C40S P4S O11S Zn4S 141.4(5)
C40S P4S O12S Zn8S 159.5(4)
C40S C34S C35S C36S -173.9(8)
C40S C34S C35S C41S 4.9(13)
C40S C34S C39S C38S 171.0(8)
C40S C34S C39S C44S -6.5(13)
C41S C35S C36S C37S -177.0(8)
C41S C35S C36S C42S 0.5(13)
C42S C36S C37S C38S -178.2(9)
C43S C38S C39S C34S -176.8(8)
C43S C38S C39S C44S 0.6(14)
C45S C46S C47S C48S -3.1(16)
C45S C46S C47S C53S 178.2(10)
C46S C45S C50S C49S -4.6(14)
C46S C45S C50S C55S 177.7(9)
C46S C45S C51S P5S 95.1(9)
C46S C47S C48S C49S -0.9(19)
C47S C48S C49S C50S 2.2(18)
C47S C48S C49S C54S -178.3(12)
C48S C49S C50S C45S 0.6(14)
C48S C49S C50S C55S 178.5(9)
C50S C45S C46S C47S 6.0(15)
C50S C45S C46S C52S -176.2(9)
C50S C45S C51S P5S -91.7(9)
C51S P5S O13S Zn3S -79.2(5)
C51S P5S O13S Zn4S 94.1(4)
C51S P5S O14S Zn7S 143.5(4)
C51S P5S O15S Zn8S 156.0(5)
C51S C45S C46S C47S 178.9(8)
C51S C45S C46S C52S -3.2(13)
C51S C45S C50S C49S -177.4(8)
C51S C45S C50S C55S 4.9(14)
C52S C46S C47S C48S 179.0(10)
C52S C46S C47S C53S 0.4(16)
C53S C47S C48S C49S 177.8(12)
C54S C49S C50S C45S -178.9(10)
C54S C49S C50S C55S -1.0(15)
C56S C57S C58S C59S 0.5(16)
C56S C57S C58S C64S -177.0(9)
C57S C56S C61S C60S 4.3(15)
C57S C56S C61S C66S -178.1(9)
C57S C56S C62S P6S -88.4(9)
C57S C58S C59S C60S 2.5(18)
C58S C59S C60S C61S -2.0(17)
C58S C59S C60S C65S 174.2(11)
C59S C60S C61S C56S -1.4(15)
C59S C60S C61S C66S -178.9(9)
C61S C56S C57S C58S -3.9(15)
C61S C56S C57S C63S 179.1(9)
C61S C56S C62S P6S 95.1(9)
C62S P6S O16S Zn5S -81.3(5)
C62S P6S O16S Zn7S 93.4(4)
C62S P6S O17S Zn6S 145.3(5)
C62S P6S O18S Zn8S 154.4(4)
C62S C56S C57S C58S 179.7(9)
C62S C56S C57S C63S 2.7(14)
C62S C56S C61S C60S -179.2(8)
C62S C56S C61S C66S -1.6(13)
C63S C57S C58S C59S 177.5(11)
C63S C57S C58S C64S 0.1(15)
C64S C58S C59S C60S 179.9(10)
C65S C60S C61S C56S -177.5(10)
C65S C60S C61S C66S 4.9(15)
C67S N4 C69S C70S -68.3(11)
C67S N4 C71S C72S 171.6(10)
C69S N4 C67S C68S 174.6(10)
C69S N4 C71S C72S -68.6(12)
C71S N4 C67S C68S -69.5(12)
C71S N4 C69S C70S 174.2(9)
C73S N3 C75S C76S -57.4(12)
C73S N3 C77S C78S -178.4(9)
C75S N3 C73S C74S -176.8(9)
C75S N3 C77S C78S -59.9(13)
C77S N3 C73S C74S -57.3(12)
C77S N3 C75S C76S -177.9(10)
C79S N5S C81S C82S 82(2)
C79S N5S C83S C84S 149.9(16)
C81S N5S C79S C80S 55(2)
C81S N5S C83S C84S -54(2)
C83S N5S C79S C80S -149.5(17)
C83S N5S C81S C82S -74.3(19)
C85S N6S C87S C88S -37(3)
C85S N6S C89S C1A -11(4)
C87S N6S C85S C86S -144(4)
C87S N6S C89S C1A 109(2)
C89S N6S C85S C86S -28(6)
C89S N6S C87S C88S -179(2)

loop_
_smtbx_masks_void_nr
_smtbx_masks_void_average_x
_smtbx_masks_void_average_y
_smtbx_masks_void_average_z
_smtbx_masks_void_volume
_smtbx_masks_void_count_electrons
1 0.500 0.500 0.500 300.9 156.4
2 -0.464 0.181 0.055 153.1 82.8
3 0.464 0.819 -0.055 153.1 84.2
4 0.053 0.415 0.961 0.0 0.0
5 0.142 0.905 0.538 0.3 0.0
6 0.213 0.205 0.327 0.3 0.0
7 0.201 0.360 0.753 0.3 0.4
8 0.287 0.988 0.360 0.3 0.0
9 0.440 0.410 0.020 0.1 0.0
10 0.560 0.590 0.980 0.1 0.0
11 0.713 0.012 0.640 0.3 0.0
12 0.787 0.795 0.673 0.3 0.0
13 0.799 0.640 0.247 0.3 0.4
14 0.858 0.095 0.462 0.3 0.0
15 0.947 0.585 0.039 0.0 0.0
